data_1558590
loop_
_publ_author_name
'Dang, Li-Long'
'Gao, Xiang'
'Lin, Yue-Jian'
'Jin, Guo-Xin'

_publ_section_title
;
 Selective synthesis and structural transformation between a molecular
 ring-in-ring architecture and an abnormal trefoil knot
;
_journal_name_full 'Chemical Science'
_journal_paper_doi 10.1039/D0SC02733B
_journal_year 2020
_chemical_formula_sum 'C109 H114 F12 N10 O33 Rh4 S4'
_chemical_formula_weight 2859.98
_space_group_crystal_system triclinic
_space_group_IT_number 2
_space_group_name_Hall '-P 1'
_space_group_name_H-M_alt 'P -1'
_atom_sites_solution_hydrogens geom
_audit_creation_method SHELXL-2016/6
_audit_update_record
;
2020-06-17 deposited with the CCDC.	2020-07-15 downloaded from the CCDC.
;
_cell_angle_alpha 83.5480(10)
_cell_angle_beta 76.3810(10)
_cell_angle_gamma 62.2900(10)
_cell_formula_units_Z 2
_cell_length_a 15.7031(6)
_cell_length_b 15.8728(6)
_cell_length_c 27.7808(10)
_cell_measurement_reflns_used 9910
_cell_measurement_temperature 173(2)
_cell_measurement_theta_max 54.86
_cell_measurement_theta_min 3.42
_cell_volume 5957.9(4)
_computing_cell_refinement 'Bruker SAINT'
_computing_data_collection 'Bruker APEX2'
_computing_data_reduction 'Bruker SAINT'
_computing_molecular_graphics 'Bruker SHELXTL'
_computing_publication_material 'Bruker SHELXTL'
_computing_structure_refinement 'SHELXL-2016/6 (Sheldrick, 2016)'
_computing_structure_solution 'SHELXT 2014/5 (Sheldrick, 2014)'
_diffrn_ambient_temperature 173(2)
_diffrn_measured_fraction_theta_full 0.996
_diffrn_measured_fraction_theta_max 0.996
_diffrn_measurement_device_type 'Bruker APEX-II CCD'
_diffrn_measurement_method '\f and \w scans'
_diffrn_radiation_type GaK\a
_diffrn_radiation_wavelength 1.34138
_diffrn_reflns_av_R_equivalents 0.1159
_diffrn_reflns_av_unetI/netI 0.1224
_diffrn_reflns_Laue_measured_fraction_full 0.996
_diffrn_reflns_Laue_measured_fraction_max 0.996
_diffrn_reflns_limit_h_max 18
_diffrn_reflns_limit_h_min -17
_diffrn_reflns_limit_k_max 19
_diffrn_reflns_limit_k_min -19
_diffrn_reflns_limit_l_max 33
_diffrn_reflns_limit_l_min -33
_diffrn_reflns_number 65345
_diffrn_reflns_point_group_measured_fraction_full 0.996
_diffrn_reflns_point_group_measured_fraction_max 0.996
_diffrn_reflns_theta_full 53.594
_diffrn_reflns_theta_max 53.998
_diffrn_reflns_theta_min 2.736
_exptl_absorpt_coefficient_mu 3.980
_exptl_absorpt_correction_T_max 0.751
_exptl_absorpt_correction_T_min 0.248
_exptl_absorpt_correction_type multi-scan
_exptl_absorpt_process_details sadabs
_exptl_crystal_colour yellow
_exptl_crystal_density_diffrn 1.594
_exptl_crystal_description needle
_exptl_crystal_F_000 2908
_exptl_crystal_size_max 0.120
_exptl_crystal_size_mid 0.060
_exptl_crystal_size_min 0.050
_refine_diff_density_max 2.230
_refine_diff_density_min -1.540
_refine_diff_density_rms 0.164
_refine_ls_extinction_method none
_refine_ls_goodness_of_fit_ref 1.000
_refine_ls_hydrogen_treatment constr
_refine_ls_matrix_type full
_refine_ls_number_parameters 1499
_refine_ls_number_reflns 21799
_refine_ls_number_restraints 206
_refine_ls_restrained_S_all 1.001
_refine_ls_R_factor_all 0.0957
_refine_ls_R_factor_gt 0.0751
_refine_ls_shift/su_max 0.001
_refine_ls_shift/su_mean 0.000
_refine_ls_structure_factor_coef Fsqd
_refine_ls_weighting_details 'w=1/[\s^2^(Fo^2^)+(0.1264P)^2^] where P=(Fo^2^+2Fc^2^)/3'
_refine_ls_weighting_scheme calc
_refine_ls_wR_factor_gt 0.1934
_refine_ls_wR_factor_ref 0.2087
_reflns_Friedel_coverage 0.000
_reflns_number_gt 16189
_reflns_number_total 21799
_reflns_threshold_expression 'I > 2\s(I)'
_cod_data_source_file d0sc02733b1.cif
_cod_data_source_block platon_sq
_cod_database_code 1558590
_shelx_shelxl_version_number 2016/6
_shelx_space_group_comment
; 
The symmetry employed for this shelxl refinement is uniquely defined 
by the following loop, which should always be used as a source of 
symmetry information in preference to the above space-group names. 
They are only intended as comments. 
;
_shelx_estimated_absorpt_t_min 0.647
_shelx_estimated_absorpt_t_max 0.826

loop_
_space_group_symop_operation_xyz
'x, y, z'
'-x, -y, -z'

loop_
_atom_site_label
_atom_site_type_symbol
_atom_site_fract_x
_atom_site_fract_y
_atom_site_fract_z
_atom_site_U_iso_or_equiv
_atom_site_adp_type
_atom_site_occupancy
_atom_site_site_symmetry_order
_atom_site_calc_flag
_atom_site_refinement_flags_posn
_atom_site_refinement_flags_adp
_atom_site_refinement_flags_occupancy
_atom_site_disorder_assembly
_atom_site_disorder_group
Rh1 Rh 0.48499(3) 0.89088(2) 0.13298(2) 0.02940(13) Uani 1 1 d . . . . .
Rh2 Rh 0.81964(3) 0.57118(3) 0.16640(2) 0.03237(13) Uani 1 1 d . . . . .
Rh3 Rh -0.32032(3) 0.43568(3) 0.84084(2) 0.03304(13) Uani 1 1 d . . . . .
Rh4 Rh 0.01357(3) 0.09002(3) 0.84838(2) 0.03307(13) Uani 1 1 d . . . . .
N1 N 0.4146(3) 0.8836(3) 0.20717(17) 0.0366(10) Uani 1 1 d . . . . .
N2 N 0.2184(4) 0.8912(4) 0.38348(19) 0.0504(13) Uani 1 1 d . . . . .
N3 N 0.0114(4) 0.4388(4) 0.6130(2) 0.0528(13) Uani 1 1 d . . . . .
N4 N -0.2362(3) 0.4219(3) 0.76774(19) 0.0376(11) Uani 1 1 d . . . . .
N5 N 0.7299(3) 0.6006(3) 0.23897(19) 0.0402(11) Uani 1 1 d . . . . .
N6 N 0.4420(3) 0.6253(4) 0.37540(19) 0.0483(13) Uani 1 1 d . . . . .
N7 N 0.1976(5) 0.1511(5) 0.5913(2) 0.0640(16) Uani 1 1 d . . . . .
N8 N 0.0436(3) 0.1061(3) 0.77091(18) 0.0390(11) Uani 1 1 d . . . . .
O1 O 0.6195(3) 0.8504(2) 0.15731(15) 0.0364(9) Uani 1 1 d . . . . .
O2 O 0.5479(3) 0.7398(2) 0.13290(15) 0.0368(9) Uani 1 1 d . . . . .
O3 O 0.6829(2) 0.6112(2) 0.14482(16) 0.0366(9) Uani 1 1 d . . . . .
O4 O 0.7616(3) 0.7235(2) 0.16073(15) 0.0370(9) Uani 1 1 d . . . . .
O5 O -0.1765(3) 0.3760(2) 0.85905(15) 0.0375(9) Uani 1 1 d . . . . .
O6 O -0.2718(3) 0.2838(2) 0.83952(15) 0.0367(9) Uani 1 1 d . . . . .
O7 O -0.1378(3) 0.1464(2) 0.84129(15) 0.0351(8) Uani 1 1 d . . . . .
O8 O -0.0394(3) 0.2400(2) 0.85406(15) 0.0369(9) Uani 1 1 d . . . . .
O9 O 0.1087(4) 0.8380(3) 0.37350(17) 0.0583(12) Uani 1 1 d . . . . .
O10 O 0.3228(4) 0.9212(4) 0.4155(2) 0.0769(16) Uani 1 1 d . . . . .
O11 O 0.1275(4) 0.3536(4) 0.6602(2) 0.0805(17) Uani 1 1 d . . . . .
O12 O -0.0736(3) 0.5419(4) 0.5564(2) 0.0678(14) Uani 1 1 d . . . . .
O13 O 0.5064(4) 0.5775(4) 0.44536(18) 0.0638(13) Uani 1 1 d . . . . .
O14 O 0.3628(4) 0.6392(5) 0.3130(2) 0.0816(18) Uani 1 1 d . . . . .
O15 O 0.0922(4) 0.2443(4) 0.53923(18) 0.0631(13) Uani 1 1 d . . . . .
O16 O 0.3345(4) 0.0723(5) 0.6258(2) 0.0878(18) Uani 1 1 d . . . . .
O17 O 0.2021(3) 0.2543(3) -0.02031(17) 0.0525(11) Uani 1 1 d . . . . .
O18 O 0.1961(3) 0.1358(3) 0.04199(17) 0.0534(11) Uani 1 1 d . . . . .
O19 O 0.0473(3) 0.2789(4) 0.0350(2) 0.0668(14) Uani 1 1 d . . . . .
O20 O 0.2887(4) 0.8715(3) 0.9541(2) 0.0738(15) Uani 1 1 d . . . . .
O21 O 0.4263(5) 0.7163(5) 0.9638(3) 0.096(2) Uani 1 1 d . . . . .
O22 O 0.3894(5) 0.7702(5) 0.8848(3) 0.112(2) Uani 1 1 d . . . . .
S1 S 0.15245(11) 0.23356(10) 0.02666(6) 0.0438(3) Uani 1 1 d . . . . .
S2 S 0.35286(13) 0.77711(13) 0.93815(8) 0.0616(5) Uani 1 1 d . . . . .
F1 F 0.1513(3) 0.3836(3) 0.05915(18) 0.0682(11) Uani 1 1 d . . . . .
F2 F 0.1268(3) 0.2901(3) 0.11657(15) 0.0673(11) Uani 1 1 d . . . . .
F3 F 0.2710(3) 0.2497(3) 0.07273(18) 0.0674(11) Uani 1 1 d . . . . .
F4 F 0.3220(4) 0.6333(3) 0.9295(3) 0.0988(18) Uani 1 1 d . U . . .
F5 F 0.2335(4) 0.7194(4) 0.9937(3) 0.127(3) Uani 1 1 d . U . . .
F6 F 0.1984(4) 0.7700(4) 0.9246(3) 0.113(2) Uani 1 1 d . U . . .
C1 C 0.6744(3) 0.7636(4) 0.1540(2) 0.0296(11) Uani 1 1 d . . . . .
C2 C 0.6326(3) 0.6999(4) 0.1426(2) 0.0296(11) Uani 1 1 d . . . . .
C3 C -0.1297(4) 0.2888(4) 0.8533(2) 0.0346(12) Uani 1 1 d . . . . .
C4 C -0.1836(4) 0.2341(4) 0.8442(2) 0.0316(11) Uani 1 1 d . . . . .
C5 C 0.4233(5) 0.9282(5) 0.2427(2) 0.0483(15) Uani 1 1 d . . . . .
H5 H 0.476088 0.944323 0.236628 0.058 Uiso 1 1 calc R U . . .
C6 C 0.3581(5) 0.9513(5) 0.2876(3) 0.0522(15) Uani 1 1 d . . . . .
H6 H 0.366182 0.982695 0.312076 0.063 Uiso 1 1 calc R U . . .
C7 C 0.2801(5) 0.9284(4) 0.2972(2) 0.0452(14) Uani 1 1 d . . . . .
C8 C 0.2772(5) 0.8769(5) 0.2615(3) 0.0522(16) Uani 1 1 d . . . . .
H8 H 0.228162 0.855695 0.267542 0.063 Uiso 1 1 calc R U . . .
C9 C 0.3434(4) 0.8560(4) 0.2180(2) 0.0438(14) Uani 1 1 d . . . . .
H9 H 0.339361 0.820334 0.194082 0.053 Uiso 1 1 calc R U . . .
C10 C 0.2004(6) 0.9642(5) 0.3442(3) 0.0604(19) Uani 1 1 d . . . . .
H10A H 0.198454 1.021635 0.356199 0.073 Uiso 1 1 calc R U . . .
H10B H 0.135574 0.982378 0.336531 0.073 Uiso 1 1 calc R U . . .
C11 C 0.1646(5) 0.8380(4) 0.3962(2) 0.0487(15) Uani 1 1 d . . . . .
C12 C 0.1951(4) 0.7848(4) 0.4410(2) 0.0435(14) Uani 1 1 d . . . . .
C13 C 0.1706(4) 0.7180(4) 0.4684(2) 0.0433(13) Uani 1 1 d . . . . .
H13 H 0.129115 0.698042 0.458170 0.052 Uiso 1 1 calc R U . . .
C14 C 0.2077(4) 0.6800(5) 0.5114(2) 0.0460(14) Uani 1 1 d . . . . .
C15 C 0.2683(5) 0.7103(5) 0.5251(3) 0.0573(18) Uani 1 1 d . . . . .
H15 H 0.292326 0.685262 0.554583 0.069 Uiso 1 1 calc R U . . .
C16 C 0.2955(5) 0.7762(5) 0.4973(3) 0.0594(18) Uani 1 1 d . . . . .
H16 H 0.337291 0.796100 0.507229 0.071 Uiso 1 1 calc R U . . .
C17 C 0.2591(5) 0.8109(5) 0.4551(2) 0.0499(15) Uani 1 1 d . . . . .
C18 C 0.2718(5) 0.8828(5) 0.4186(3) 0.0553(17) Uani 1 1 d . . . . .
C19 C 0.0970(5) 0.4141(5) 0.6302(3) 0.0581(18) Uani 1 1 d . . . . .
C20 C 0.1375(4) 0.4788(5) 0.6032(2) 0.0484(15) Uani 1 1 d . . . . .
C21 C 0.2212(5) 0.4828(5) 0.6046(3) 0.0599(18) Uani 1 1 d . . . . .
H21 H 0.263663 0.441983 0.625606 0.072 Uiso 1 1 calc R U . . .
C22 C 0.2425(5) 0.5492(5) 0.5739(3) 0.0535(16) Uani 1 1 d . . . . .
H22 H 0.300130 0.554312 0.574631 0.064 Uiso 1 1 calc R U . . .
C23 C 0.1827(4) 0.6079(4) 0.5423(2) 0.0444(14) Uani 1 1 d . . . . .
C24 C 0.0960(4) 0.6025(5) 0.5408(2) 0.0479(15) Uani 1 1 d . . . . .
H24 H 0.053086 0.642551 0.519815 0.057 Uiso 1 1 calc R U . . .
C25 C 0.0768(4) 0.5356(4) 0.5717(2) 0.0433(14) Uani 1 1 d . . . . .
C26 C -0.0049(5) 0.5097(5) 0.5774(2) 0.0507(15) Uani 1 1 d . . . . .
C27 C -0.0440(6) 0.3837(6) 0.6253(3) 0.0624(19) Uani 1 1 d . . . . .
H27A H 0.003210 0.315307 0.621585 0.075 Uiso 1 1 calc R U . . .
H27B H -0.086096 0.399453 0.600856 0.075 Uiso 1 1 calc R U . . .
C28 C -0.2089(4) 0.3483(4) 0.7379(2) 0.0406(13) Uani 1 1 d . . . . .
H28 H -0.235062 0.304513 0.748490 0.049 Uiso 1 1 calc R U . . .
C29 C -0.1455(5) 0.3343(4) 0.6934(2) 0.0465(14) Uani 1 1 d . . . . .
H29 H -0.126744 0.280485 0.673920 0.056 Uiso 1 1 calc R U . . .
C30 C -0.1077(4) 0.3991(4) 0.6762(2) 0.0416(13) Uani 1 1 d . . . . .
C31 C -0.1374(4) 0.4754(4) 0.7061(2) 0.0398(13) Uani 1 1 d . . . . .
H31 H -0.114601 0.521697 0.695705 0.048 Uiso 1 1 calc R U . . .
C32 C -0.2000(4) 0.4843(4) 0.7510(2) 0.0364(12) Uani 1 1 d . . . . .
H32 H -0.218881 0.536943 0.771314 0.044 Uiso 1 1 calc R U . . .
C33 C 0.6976(4) 0.6818(4) 0.2636(2) 0.0466(14) Uani 1 1 d . . . . .
H33 H 0.730838 0.719814 0.253302 0.056 Uiso 1 1 calc R U . . .
C34 C 0.6182(5) 0.7123(5) 0.3034(2) 0.0485(15) Uani 1 1 d . . . . .
H34 H 0.597438 0.770079 0.319822 0.058 Uiso 1 1 calc R U . . .
C35 C 0.5696(4) 0.6568(4) 0.3188(2) 0.0411(13) Uani 1 1 d . . . . .
C36 C 0.6063(4) 0.5711(4) 0.2959(2) 0.0455(14) Uani 1 1 d . . . . .
H36 H 0.577207 0.529828 0.307352 0.055 Uiso 1 1 calc R U . . .
C37 C 0.6854(4) 0.5445(4) 0.2561(2) 0.0451(14) Uani 1 1 d . . . . .
H37 H 0.709194 0.485311 0.240397 0.054 Uiso 1 1 calc R U . . .
C38 C 0.4777(5) 0.6931(5) 0.3584(3) 0.0538(16) Uani 1 1 d . . . . .
H38A H 0.490590 0.714300 0.386848 0.065 Uiso 1 1 calc R U . . .
H38B H 0.425740 0.749313 0.345404 0.065 Uiso 1 1 calc R U . . .
C39 C 0.4594(4) 0.5705(5) 0.4186(2) 0.0499(15) Uani 1 1 d . . . . .
C40 C 0.4093(4) 0.5106(5) 0.4228(2) 0.0474(15) Uani 1 1 d . . . . .
C41 C 0.4018(4) 0.4459(5) 0.4591(2) 0.0503(16) Uani 1 1 d . . . . .
H41 H 0.430839 0.434889 0.487039 0.060 Uiso 1 1 calc R U . . .
C42 C 0.3496(4) 0.3969(5) 0.4534(2) 0.0526(17) Uani 1 1 d . . . . .
C43 C 0.3102(5) 0.4124(6) 0.4115(3) 0.0587(18) Uani 1 1 d . . . . .
H43 H 0.276711 0.377727 0.407389 0.070 Uiso 1 1 calc R U . . .
C44 C 0.3191(5) 0.4781(6) 0.3752(3) 0.0570(18) Uani 1 1 d . . . . .
H44 H 0.291779 0.488619 0.346658 0.068 Uiso 1 1 calc R U . . .
C45 C 0.3681(4) 0.5271(5) 0.3817(2) 0.0513(16) Uani 1 1 d . . . . .
C46 C 0.3858(4) 0.6027(5) 0.3512(3) 0.0543(17) Uani 1 1 d . . . . .
C47 C 0.1659(6) 0.2187(6) 0.5533(3) 0.0606(18) Uani 1 1 d . . . . .
C48 C 0.2470(5) 0.2493(5) 0.5367(2) 0.0547(16) Uani 1 1 d . . . . .
C49 C 0.2524(5) 0.3149(5) 0.5021(2) 0.0523(16) Uani 1 1 d . . . . .
H49 H 0.200006 0.351103 0.485347 0.063 Uiso 1 1 calc R U . . .
C50 C 0.3377(4) 0.3281(5) 0.4915(2) 0.0506(15) Uani 1 1 d . . . . .
C51 C 0.4107(5) 0.2739(6) 0.5189(3) 0.0624(19) Uani 1 1 d . . . . .
H51 H 0.468427 0.282370 0.512327 0.075 Uiso 1 1 calc R U . . .
C52 C 0.4026(5) 0.2094(6) 0.5545(3) 0.0626(19) Uani 1 1 d . . . . .
H52 H 0.453145 0.174989 0.572586 0.075 Uiso 1 1 calc R U . . .
C53 C 0.3215(5) 0.1956(6) 0.5637(3) 0.0620(19) Uani 1 1 d . . . . .
C54 C 0.2892(6) 0.1326(6) 0.5971(3) 0.072(2) Uani 1 1 d . . . . .
C55 C 0.1485(6) 0.0923(7) 0.6128(3) 0.071(2) Uani 1 1 d . . . . .
H55A H 0.195163 0.024760 0.604970 0.085 Uiso 1 1 calc R U . . .
H55B H 0.092274 0.109665 0.596912 0.085 Uiso 1 1 calc R U . . .
C56 C 0.0290(5) 0.0550(5) 0.7418(2) 0.0477(15) Uani 1 1 d . . . . .
H56 H -0.004645 0.018985 0.756705 0.057 Uiso 1 1 calc R U . . .
C57 C 0.0604(5) 0.0519(5) 0.6913(3) 0.0560(16) Uani 1 1 d . . . . .
H57 H 0.047273 0.015316 0.671931 0.067 Uiso 1 1 calc R U . . .
C58 C 0.1113(5) 0.1023(5) 0.6685(2) 0.0508(15) Uani 1 1 d . . . . .
C59 C 0.1237(5) 0.1570(5) 0.6984(3) 0.0565(17) Uani 1 1 d . . . . .
H59 H 0.156186 0.194358 0.684147 0.068 Uiso 1 1 calc R U . . .
C60 C 0.0902(5) 0.1585(4) 0.7484(3) 0.0490(15) Uani 1 1 d . . . . .
H60 H 0.099699 0.197286 0.768173 0.059 Uiso 1 1 calc R U . . .
C61 C 0.3873(4) 0.9376(4) 0.0833(2) 0.0319(11) Uani 1 1 d . . . . .
C62 C 0.3596(4) 1.0146(4) 0.1160(2) 0.0348(12) Uani 1 1 d . . . . .
C63 C 0.4409(4) 1.0348(4) 0.1102(2) 0.0401(13) Uani 1 1 d . . . . .
C64 C 0.5180(4) 0.9719(4) 0.0717(2) 0.0387(13) Uani 1 1 d . . . . .
C65 C 0.4860(4) 0.9133(4) 0.0559(2) 0.0343(12) Uani 1 1 d . . . . .
C66 C 0.3238(4) 0.8958(4) 0.0760(2) 0.0428(13) Uani 1 1 d . . . . .
H66A H 0.275043 0.902065 0.106605 0.064 Uiso 1 1 calc R U . . .
H66B H 0.364593 0.828312 0.067549 0.064 Uiso 1 1 calc R U . . .
H66C H 0.290074 0.929464 0.049071 0.064 Uiso 1 1 calc R U . . .
C67 C 0.2629(4) 1.0615(4) 0.1518(2) 0.0478(15) Uani 1 1 d . . . . .
H67A H 0.271339 1.088966 0.179200 0.072 Uiso 1 1 calc R U . . .
H67B H 0.239681 1.014202 0.164894 0.072 Uiso 1 1 calc R U . . .
H67C H 0.214641 1.112050 0.134794 0.072 Uiso 1 1 calc R U . . .
C68 C 0.4468(5) 1.1067(4) 0.1369(3) 0.0535(17) Uani 1 1 d . . . . .
H68A H 0.454598 1.154758 0.113366 0.080 Uiso 1 1 calc R U . . .
H68B H 0.503398 1.075730 0.152921 0.080 Uiso 1 1 calc R U . . .
H68C H 0.386411 1.137339 0.162044 0.080 Uiso 1 1 calc R U . . .
C69 C 0.6179(4) 0.9696(5) 0.0534(3) 0.0504(16) Uani 1 1 d . . . . .
H69A H 0.667582 0.913187 0.066766 0.076 Uiso 1 1 calc R U . . .
H69B H 0.616111 1.026994 0.064480 0.076 Uiso 1 1 calc R U . . .
H69C H 0.634586 0.967146 0.017139 0.076 Uiso 1 1 calc R U . . .
C70 C 0.5435(4) 0.8350(4) 0.0183(2) 0.0472(15) Uani 1 1 d . . . . .
H70A H 0.533510 0.861118 -0.014739 0.071 Uiso 1 1 calc R U . . .
H70B H 0.521046 0.785961 0.026176 0.071 Uiso 1 1 calc R U . . .
H70C H 0.613622 0.806926 0.018879 0.071 Uiso 1 1 calc R U . . .
C71 C 0.9709(4) 0.5062(4) 0.1678(2) 0.0410(14) Uani 1 1 d . . . . .
C72 C 0.9332(4) 0.4364(4) 0.1811(3) 0.0456(15) Uani 1 1 d . . . . .
C73 C 0.8958(4) 0.4288(4) 0.1406(3) 0.0429(15) Uani 1 1 d . . . . .
C74 C 0.9119(4) 0.4910(4) 0.1015(2) 0.0389(13) Uani 1 1 d . . . . .
C75 C 0.9588(3) 0.5370(4) 0.1178(2) 0.0339(12) Uani 1 1 d . . . . .
C76 C 1.0195(5) 0.5325(6) 0.1979(3) 0.065(2) Uani 1 1 d . . . . .
H76A H 0.982893 0.541538 0.232294 0.098 Uiso 1 1 calc R U . . .
H76B H 1.021616 0.591769 0.185165 0.098 Uiso 1 1 calc R U . . .
H76C H 1.086705 0.481712 0.196403 0.098 Uiso 1 1 calc R U . . .
C77 C 0.9386(5) 0.3803(5) 0.2283(3) 0.066(2) Uani 1 1 d . . . . .
H77A H 0.882633 0.365804 0.237357 0.099 Uiso 1 1 calc R U . . .
H77B H 0.936699 0.417559 0.254771 0.099 Uiso 1 1 calc R U . . .
H77C H 1.000064 0.320835 0.223786 0.099 Uiso 1 1 calc R U . . .
C78 C 0.8495(5) 0.3670(5) 0.1375(3) 0.064(2) Uani 1 1 d . . . . .
H78A H 0.794653 0.401367 0.120471 0.096 Uiso 1 1 calc R U . . .
H78B H 0.825025 0.349658 0.170964 0.096 Uiso 1 1 calc R U . . .
H78C H 0.898365 0.309175 0.118993 0.096 Uiso 1 1 calc R U . . .
C79 C 0.8826(5) 0.5043(5) 0.0526(3) 0.0531(16) Uani 1 1 d . . . . .
H79A H 0.936655 0.458188 0.028812 0.080 Uiso 1 1 calc R U . . .
H79B H 0.867747 0.568993 0.040394 0.080 Uiso 1 1 calc R U . . .
H79C H 0.824159 0.494424 0.056642 0.080 Uiso 1 1 calc R U . . .
C80 C 0.9882(4) 0.6084(4) 0.0899(2) 0.0432(14) Uani 1 1 d . . . . .
H80A H 1.056882 0.576000 0.072175 0.065 Uiso 1 1 calc R U . . .
H80B H 0.981281 0.654415 0.113131 0.065 Uiso 1 1 calc R U . . .
H80C H 0.945927 0.641712 0.066097 0.065 Uiso 1 1 calc R U . . .
C81 C -0.4579(4) 0.4678(4) 0.8913(2) 0.0384(13) Uani 1 1 d . . . . .
C82 C -0.4078(4) 0.5075(4) 0.9095(2) 0.0416(13) Uani 1 1 d . . . . .
C83 C -0.3910(4) 0.5746(4) 0.8719(3) 0.0460(15) Uani 1 1 d . . . . .
C84 C -0.4349(4) 0.5754(4) 0.8327(3) 0.0457(15) Uani 1 1 d . . . . .
C85 C -0.4732(4) 0.5088(4) 0.8424(2) 0.0423(14) Uani 1 1 d . . . . .
C86 C -0.4888(4) 0.3964(4) 0.9164(2) 0.0452(14) Uani 1 1 d . . . . .
H86A H -0.457958 0.370312 0.945078 0.068 Uiso 1 1 calc R U . . .
H86B H -0.468340 0.344871 0.893298 0.068 Uiso 1 1 calc R U . . .
H86C H -0.560452 0.426510 0.927512 0.068 Uiso 1 1 calc R U . . .
C87 C -0.3740(6) 0.4885(6) 0.9570(3) 0.0625(19) Uani 1 1 d . . . . .
H87A H -0.418689 0.541050 0.979949 0.094 Uiso 1 1 calc R U . . .
H87B H -0.307429 0.482775 0.950868 0.094 Uiso 1 1 calc R U . . .
H87C H -0.373423 0.429058 0.971456 0.094 Uiso 1 1 calc R U . . .
C88 C -0.3400(5) 0.6297(5) 0.8780(4) 0.067(2) Uani 1 1 d . . . . .
H88A H -0.325875 0.659796 0.846421 0.101 Uiso 1 1 calc R U . . .
H88B H -0.278314 0.587010 0.888453 0.101 Uiso 1 1 calc R U . . .
H88C H -0.382150 0.678877 0.903179 0.101 Uiso 1 1 calc R U . . .
C89 C -0.4423(5) 0.6392(5) 0.7885(3) 0.070(2) Uani 1 1 d . . . . .
H89A H -0.506909 0.695041 0.793951 0.106 Uiso 1 1 calc R U . . .
H89B H -0.434001 0.604683 0.759250 0.106 Uiso 1 1 calc R U . . .
H89C H -0.390733 0.659664 0.783206 0.106 Uiso 1 1 calc R U . . .
C90 C -0.5271(5) 0.4890(6) 0.8115(3) 0.0606(19) Uani 1 1 d . . . . .
H90A H -0.597179 0.534025 0.819902 0.091 Uiso 1 1 calc R U . . .
H90B H -0.518907 0.423893 0.817869 0.091 Uiso 1 1 calc R U . . .
H90C H -0.500967 0.495903 0.776449 0.091 Uiso 1 1 calc R U . . .
C91 C 0.0840(5) 0.0544(4) 0.9106(3) 0.0478(15) Uani 1 1 d . . . . .
C92 C 0.0071(4) 0.0277(4) 0.9206(2) 0.0447(14) Uani 1 1 d . . . . .
C93 C 0.0334(4) -0.0417(4) 0.8835(2) 0.0433(15) Uani 1 1 d . . . . .
C94 C 0.1235(4) -0.0546(4) 0.8509(2) 0.0446(14) Uani 1 1 d . . . . .
C95 C 0.1535(4) 0.0072(5) 0.8665(3) 0.0494(16) Uani 1 1 d . . . . .
C96 C 0.0903(8) 0.1250(6) 0.9380(4) 0.091(3) Uani 1 1 d . . . . .
H96A H 0.024603 0.167336 0.956383 0.137 Uiso 1 1 calc R U . . .
H96B H 0.116439 0.162539 0.914626 0.137 Uiso 1 1 calc R U . . .
H96C H 0.133996 0.092086 0.961263 0.137 Uiso 1 1 calc R U . . .
C97 C -0.0830(5) 0.0616(7) 0.9594(3) 0.086(3) Uani 1 1 d . . . . .
H97A H -0.078632 0.099145 0.983579 0.129 Uiso 1 1 calc R U . . .
H97B H -0.090556 0.006966 0.976072 0.129 Uiso 1 1 calc R U . . .
H97C H -0.139842 0.101314 0.944430 0.129 Uiso 1 1 calc R U . . .
C98 C -0.0272(6) -0.0915(5) 0.8792(4) 0.074(3) Uani 1 1 d . . . . .
H98A H -0.006405 -0.118723 0.846010 0.111 Uiso 1 1 calc R U . . .
H98B H -0.096993 -0.045341 0.884806 0.111 Uiso 1 1 calc R U . . .
H98C H -0.017222 -0.142337 0.904021 0.111 Uiso 1 1 calc R U . . .
C99 C 0.1761(6) -0.1239(6) 0.8078(4) 0.085(3) Uani 1 1 d . . . . .
H99A H 0.205768 -0.095441 0.780162 0.127 Uiso 1 1 calc R U . . .
H99B H 0.128843 -0.138087 0.797268 0.127 Uiso 1 1 calc R U . . .
H99C H 0.227710 -0.182899 0.818230 0.127 Uiso 1 1 calc R U . . .
C100 C 0.2472(6) 0.0121(8) 0.8434(4) 0.093(3) Uani 1 1 d . . . . .
H10C H 0.301203 -0.038224 0.857349 0.140 Uiso 1 1 calc R U . . .
H10D H 0.240740 0.074266 0.850237 0.140 Uiso 1 1 calc R U . . .
H10E H 0.261236 0.003314 0.807557 0.140 Uiso 1 1 calc R U . . .
C101 C 0.1766(5) 0.2916(4) 0.0708(3) 0.0498(15) Uani 1 1 d . . . . .
C102 C 0.2740(7) 0.7220(5) 0.9432(5) 0.082(3) Uani 1 1 d . . . . .
S3 S 0.2152(8) 0.2428(9) 0.2676(5) 0.0550(19) Uani 0.518(14) 1 d . U P A 1
O23 O 0.167(2) 0.1871(15) 0.2623(12) 0.070(6) Uani 0.518(14) 1 d . U P A 1
O24 O 0.1725(18) 0.3332(13) 0.2461(8) 0.097(6) Uani 0.518(14) 1 d . U P A 1
O25 O 0.3220(12) 0.1854(13) 0.2507(7) 0.120(6) Uani 0.518(14) 1 d . U P A 1
C103 C 0.204(2) 0.2580(15) 0.3299(9) 0.096(7) Uani 0.518(14) 1 d . U P A 1
F7 F 0.2436(19) 0.3057(13) 0.3398(8) 0.125(7) Uani 0.518(14) 1 d . U P A 1
F8 F 0.226(2) 0.1841(17) 0.3573(8) 0.145(9) Uani 0.518(14) 1 d . U P A 1
F9 F 0.1108(17) 0.3154(14) 0.3495(8) 0.190(10) Uani 0.518(14) 1 d . U P A 1
S3' S 0.1842(10) 0.2601(9) 0.2767(5) 0.072(3) Uani 0.482(14) 1 d D U P A 2
O23' O 0.188(3) 0.1689(15) 0.2715(13) 0.072(6) Uani 0.482(14) 1 d D U P A 2
O24' O 0.2175(14) 0.3046(13) 0.2326(7) 0.081(6) Uani 0.482(14) 1 d D U P A 2
O25' O 0.1009(10) 0.3272(9) 0.3088(7) 0.098(6) Uani 0.482(14) 1 d D U P A 2
C203 C 0.2851(17) 0.2257(13) 0.3052(8) 0.090(7) Uani 0.482(14) 1 d D U P A 2
F7' F 0.3001(16) 0.2957(13) 0.3149(8) 0.108(6) Uani 0.482(14) 1 d D U P A 2
F8' F 0.290(2) 0.1681(19) 0.3438(9) 0.142(9) Uani 0.482(14) 1 d D U P A 2
F9' F 0.3692(14) 0.1654(11) 0.2789(9) 0.165(9) Uani 0.482(14) 1 d D U P A 2
C105 C 0.3883(14) 0.028(2) 0.7271(9) 0.201(8) Uani 1 1 d D U . . .
O29 O 0.4436(12) 0.0536(10) 0.6902(6) 0.126(7) Uani 0.63(2) 1 d D U P . .
O30 O 0.0487(7) 0.1048(6) 0.2523(4) 0.142(3) Uani 1 1 d . . . . .
O29' O 0.464(3) -0.0619(17) 0.7182(14) 0.192(14) Uani 0.37(2) 1 d D U P . .

loop_
_atom_site_aniso_label
_atom_site_aniso_U_11
_atom_site_aniso_U_22
_atom_site_aniso_U_33
_atom_site_aniso_U_23
_atom_site_aniso_U_13
_atom_site_aniso_U_12
Rh1 0.0263(2) 0.0231(2) 0.0411(2) 0.01127(16) -0.01506(16) -0.01187(16)
Rh2 0.0246(2) 0.0254(2) 0.0512(3) 0.01278(17) -0.01729(17) -0.01316(17)
Rh3 0.0320(2) 0.0257(2) 0.0488(3) 0.00956(17) -0.01705(18) -0.01733(18)
Rh4 0.0329(2) 0.0270(2) 0.0472(3) 0.01531(17) -0.01979(18) -0.01816(18)
N1 0.042(2) 0.033(2) 0.042(3) 0.0144(19) -0.021(2) -0.021(2)
N2 0.068(3) 0.046(3) 0.040(3) 0.010(2) -0.005(2) -0.033(3)
N3 0.054(3) 0.057(3) 0.057(3) 0.014(3) -0.010(3) -0.037(3)
N4 0.036(2) 0.035(2) 0.053(3) 0.013(2) -0.023(2) -0.022(2)
N5 0.038(2) 0.039(3) 0.054(3) 0.014(2) -0.020(2) -0.025(2)
N6 0.039(3) 0.067(3) 0.043(3) 0.012(2) -0.011(2) -0.028(3)
N7 0.072(4) 0.080(4) 0.051(3) 0.007(3) -0.009(3) -0.047(3)
N8 0.038(2) 0.035(2) 0.048(3) 0.012(2) -0.016(2) -0.019(2)
O1 0.0336(19) 0.0244(18) 0.059(2) 0.0137(16) -0.0266(17) -0.0144(16)
O2 0.0321(19) 0.0262(18) 0.058(2) 0.0075(16) -0.0222(17) -0.0136(16)
O3 0.0270(18) 0.0188(16) 0.067(3) 0.0102(16) -0.0252(17) -0.0079(15)
O4 0.0314(19) 0.0278(18) 0.059(2) 0.0129(17) -0.0199(17) -0.0176(16)
O5 0.037(2) 0.0256(18) 0.055(2) 0.0121(16) -0.0213(17) -0.0158(16)
O6 0.038(2) 0.0249(17) 0.058(2) 0.0102(16) -0.0194(17) -0.0211(16)
O7 0.0331(19) 0.0266(18) 0.054(2) 0.0127(16) -0.0208(17) -0.0176(16)
O8 0.037(2) 0.0248(17) 0.058(2) 0.0110(16) -0.0231(18) -0.0178(16)
O9 0.082(3) 0.059(3) 0.046(3) 0.008(2) -0.027(2) -0.037(3)
O10 0.098(4) 0.088(4) 0.081(4) 0.028(3) -0.028(3) -0.074(3)
O11 0.098(4) 0.074(3) 0.094(4) 0.037(3) -0.038(3) -0.058(3)
O12 0.050(3) 0.094(4) 0.071(3) 0.020(3) -0.019(2) -0.045(3)
O13 0.079(3) 0.092(4) 0.049(3) 0.013(2) -0.030(2) -0.058(3)
O14 0.078(3) 0.131(5) 0.071(4) 0.046(3) -0.049(3) -0.071(4)
O15 0.059(3) 0.090(4) 0.051(3) 0.003(2) -0.004(2) -0.047(3)
O16 0.078(4) 0.098(4) 0.073(4) 0.028(3) -0.013(3) -0.036(3)
O17 0.059(3) 0.048(2) 0.053(3) 0.012(2) -0.022(2) -0.025(2)
O18 0.068(3) 0.034(2) 0.058(3) 0.0131(19) -0.022(2) -0.022(2)
O19 0.044(2) 0.066(3) 0.090(4) 0.004(3) -0.024(2) -0.020(2)
O20 0.083(4) 0.051(3) 0.093(4) -0.009(3) -0.010(3) -0.037(3)
O21 0.078(4) 0.091(4) 0.127(6) 0.004(4) -0.061(4) -0.028(3)
O22 0.107(5) 0.090(5) 0.088(5) -0.007(4) 0.012(4) -0.016(4)
S1 0.0420(8) 0.0346(7) 0.0570(9) 0.0078(6) -0.0214(7) -0.0157(6)
S2 0.0535(9) 0.0527(10) 0.0848(14) 0.0034(9) -0.0235(9) -0.0257(8)
F1 0.078(3) 0.0392(19) 0.089(3) -0.0007(19) -0.026(2) -0.0239(19)
F2 0.065(2) 0.055(2) 0.057(2) -0.0079(18) -0.0138(19) -0.0036(19)
F3 0.045(2) 0.064(2) 0.092(3) -0.014(2) -0.030(2) -0.0142(19)
F4 0.101(4) 0.042(2) 0.164(5) -0.006(3) -0.064(4) -0.024(2)
F5 0.103(4) 0.081(4) 0.178(7) 0.038(4) 0.000(4) -0.047(3)
F6 0.098(4) 0.067(3) 0.209(7) 0.031(4) -0.108(4) -0.037(3)
C1 0.023(2) 0.028(3) 0.039(3) 0.012(2) -0.012(2) -0.012(2)
C2 0.020(2) 0.029(3) 0.042(3) 0.004(2) -0.012(2) -0.010(2)
C3 0.033(3) 0.031(3) 0.050(3) 0.015(2) -0.021(2) -0.020(2)
C4 0.028(3) 0.027(3) 0.043(3) 0.012(2) -0.016(2) -0.014(2)
C5 0.052(4) 0.053(4) 0.047(4) 0.008(3) -0.021(3) -0.026(3)
C6 0.068(4) 0.049(3) 0.050(4) 0.007(3) -0.020(3) -0.033(3)
C7 0.056(4) 0.036(3) 0.038(3) 0.015(2) -0.010(3) -0.019(3)
C8 0.063(4) 0.053(4) 0.054(4) 0.011(3) -0.009(3) -0.042(3)
C9 0.056(4) 0.040(3) 0.045(3) 0.010(3) -0.012(3) -0.031(3)
C10 0.072(4) 0.041(3) 0.055(4) 0.010(3) -0.008(3) -0.020(3)
C11 0.058(4) 0.041(3) 0.046(4) 0.001(3) -0.006(3) -0.024(3)
C12 0.049(3) 0.046(3) 0.036(3) 0.004(3) -0.005(3) -0.025(3)
C13 0.046(3) 0.049(3) 0.044(3) 0.003(3) -0.011(3) -0.029(3)
C14 0.039(3) 0.055(4) 0.047(3) 0.009(3) -0.010(3) -0.026(3)
C15 0.057(4) 0.077(5) 0.056(4) 0.027(3) -0.024(3) -0.045(4)
C16 0.059(4) 0.079(5) 0.060(4) 0.018(4) -0.021(3) -0.048(4)
C17 0.049(3) 0.060(4) 0.045(4) 0.010(3) -0.009(3) -0.030(3)
C18 0.061(4) 0.064(4) 0.048(4) 0.007(3) -0.009(3) -0.037(4)
C19 0.061(4) 0.056(4) 0.063(4) 0.018(3) -0.014(3) -0.035(3)
C20 0.045(3) 0.054(4) 0.053(4) 0.014(3) -0.012(3) -0.030(3)
C21 0.061(4) 0.062(4) 0.068(5) 0.021(4) -0.031(4) -0.032(4)
C22 0.047(3) 0.063(4) 0.066(4) 0.019(3) -0.027(3) -0.036(3)
C23 0.035(3) 0.051(3) 0.050(4) 0.012(3) -0.012(3) -0.023(3)
C24 0.040(3) 0.055(4) 0.047(4) 0.011(3) -0.013(3) -0.021(3)
C25 0.039(3) 0.046(3) 0.046(3) 0.006(3) -0.008(3) -0.023(3)
C26 0.042(3) 0.067(4) 0.048(4) 0.007(3) -0.009(3) -0.031(3)
C27 0.072(4) 0.069(5) 0.059(4) 0.000(4) 0.000(4) -0.049(4)
C28 0.047(3) 0.039(3) 0.049(3) 0.013(3) -0.022(3) -0.027(3)
C29 0.057(4) 0.040(3) 0.054(4) 0.006(3) -0.020(3) -0.030(3)
C30 0.044(3) 0.041(3) 0.048(3) 0.008(3) -0.016(3) -0.024(3)
C31 0.040(3) 0.040(3) 0.052(3) 0.016(3) -0.019(3) -0.027(3)
C32 0.033(3) 0.031(3) 0.054(3) 0.009(2) -0.022(2) -0.018(2)
C33 0.051(3) 0.049(3) 0.055(4) 0.011(3) -0.016(3) -0.035(3)
C34 0.057(4) 0.049(3) 0.052(4) 0.003(3) -0.016(3) -0.033(3)
C35 0.039(3) 0.044(3) 0.048(3) 0.010(3) -0.022(3) -0.021(3)
C36 0.047(3) 0.050(3) 0.052(4) 0.009(3) -0.011(3) -0.033(3)
C37 0.042(3) 0.045(3) 0.057(4) 0.008(3) -0.010(3) -0.028(3)
C38 0.046(3) 0.058(4) 0.057(4) 0.009(3) -0.016(3) -0.022(3)
C39 0.045(3) 0.070(4) 0.044(3) 0.005(3) -0.017(3) -0.031(3)
C40 0.040(3) 0.070(4) 0.036(3) 0.002(3) -0.010(2) -0.028(3)
C41 0.045(3) 0.078(5) 0.037(3) 0.001(3) -0.010(3) -0.035(3)
C42 0.038(3) 0.081(5) 0.043(4) 0.010(3) -0.013(3) -0.031(3)
C43 0.053(4) 0.087(5) 0.055(4) 0.015(4) -0.020(3) -0.046(4)
C44 0.044(3) 0.096(5) 0.045(4) 0.012(3) -0.019(3) -0.041(4)
C45 0.039(3) 0.079(5) 0.044(4) 0.007(3) -0.012(3) -0.034(3)
C46 0.039(3) 0.079(5) 0.051(4) 0.017(3) -0.019(3) -0.031(3)
C47 0.061(4) 0.083(5) 0.044(4) 0.002(3) 0.002(3) -0.044(4)
C48 0.058(4) 0.075(5) 0.040(3) 0.002(3) -0.007(3) -0.039(4)
C49 0.046(3) 0.078(5) 0.039(3) 0.003(3) -0.009(3) -0.033(3)
C50 0.042(3) 0.074(4) 0.043(3) 0.000(3) -0.011(3) -0.031(3)
C51 0.056(4) 0.085(5) 0.053(4) 0.011(4) -0.013(3) -0.039(4)
C52 0.060(4) 0.075(5) 0.057(4) 0.014(4) -0.028(3) -0.029(4)
C53 0.063(4) 0.081(5) 0.047(4) 0.005(4) -0.006(3) -0.040(4)
C54 0.080(5) 0.075(5) 0.053(5) 0.014(4) -0.014(4) -0.031(4)
C55 0.080(5) 0.090(6) 0.048(4) 0.007(4) -0.008(4) -0.047(5)
C56 0.059(4) 0.053(4) 0.050(4) 0.014(3) -0.019(3) -0.041(3)
C57 0.072(4) 0.067(4) 0.051(4) 0.012(3) -0.021(3) -0.048(4)
C58 0.054(4) 0.050(3) 0.049(4) 0.008(3) -0.012(3) -0.025(3)
C59 0.070(4) 0.056(4) 0.055(4) 0.013(3) -0.007(3) -0.044(4)
C60 0.058(4) 0.042(3) 0.062(4) 0.018(3) -0.021(3) -0.034(3)
C61 0.029(3) 0.028(2) 0.041(3) 0.015(2) -0.019(2) -0.012(2)
C62 0.033(3) 0.030(3) 0.038(3) 0.010(2) -0.013(2) -0.011(2)
C63 0.035(3) 0.025(3) 0.059(4) 0.020(2) -0.019(3) -0.013(2)
C64 0.030(3) 0.037(3) 0.055(4) 0.020(3) -0.021(2) -0.019(2)
C65 0.033(3) 0.036(3) 0.037(3) 0.010(2) -0.013(2) -0.018(2)
C66 0.037(3) 0.044(3) 0.055(4) 0.011(3) -0.020(3) -0.023(3)
C67 0.035(3) 0.043(3) 0.054(4) 0.012(3) -0.014(3) -0.009(3)
C68 0.057(4) 0.026(3) 0.081(5) 0.009(3) -0.029(3) -0.017(3)
C69 0.035(3) 0.060(4) 0.062(4) 0.027(3) -0.017(3) -0.028(3)
C70 0.038(3) 0.049(3) 0.046(3) 0.003(3) -0.006(3) -0.014(3)
C71 0.016(2) 0.043(3) 0.059(4) 0.017(3) -0.016(2) -0.009(2)
C72 0.025(3) 0.035(3) 0.073(4) 0.021(3) -0.019(3) -0.010(2)
C73 0.025(3) 0.022(2) 0.074(4) 0.008(3) -0.010(3) -0.007(2)
C74 0.031(3) 0.024(2) 0.058(4) 0.005(2) -0.012(2) -0.009(2)
C75 0.023(2) 0.030(3) 0.049(3) 0.011(2) -0.011(2) -0.013(2)
C76 0.047(4) 0.101(6) 0.065(5) 0.029(4) -0.034(3) -0.044(4)
C77 0.046(4) 0.061(4) 0.082(5) 0.041(4) -0.024(3) -0.020(3)
C78 0.051(4) 0.034(3) 0.110(6) 0.006(4) -0.013(4) -0.024(3)
C79 0.057(4) 0.041(3) 0.063(4) 0.001(3) -0.020(3) -0.020(3)
C80 0.041(3) 0.039(3) 0.052(4) 0.015(3) -0.011(3) -0.024(3)
C81 0.029(3) 0.039(3) 0.049(3) 0.001(2) -0.007(2) -0.017(2)
C82 0.041(3) 0.035(3) 0.048(3) -0.003(2) -0.010(3) -0.015(3)
C83 0.037(3) 0.025(3) 0.069(4) -0.004(3) -0.006(3) -0.009(2)
C84 0.028(3) 0.039(3) 0.064(4) 0.016(3) -0.015(3) -0.011(3)
C85 0.028(3) 0.038(3) 0.058(4) 0.011(3) -0.016(3) -0.012(2)
C86 0.048(3) 0.043(3) 0.051(4) 0.002(3) -0.005(3) -0.030(3)
C87 0.064(4) 0.058(4) 0.066(5) -0.012(4) -0.021(4) -0.023(4)
C88 0.059(4) 0.042(4) 0.113(7) -0.010(4) -0.014(4) -0.033(3)
C89 0.051(4) 0.049(4) 0.089(6) 0.039(4) -0.012(4) -0.014(3)
C90 0.051(4) 0.085(5) 0.060(4) 0.013(4) -0.025(3) -0.039(4)
C91 0.054(4) 0.029(3) 0.067(4) 0.013(3) -0.042(3) -0.014(3)
C92 0.046(3) 0.038(3) 0.039(3) 0.019(3) -0.014(3) -0.011(3)
C93 0.037(3) 0.042(3) 0.059(4) 0.029(3) -0.021(3) -0.024(3)
C94 0.032(3) 0.035(3) 0.060(4) 0.013(3) -0.020(3) -0.008(3)
C95 0.036(3) 0.050(3) 0.059(4) 0.028(3) -0.023(3) -0.017(3)
C96 0.124(7) 0.062(5) 0.115(8) 0.021(5) -0.094(7) -0.038(5)
C97 0.044(4) 0.108(7) 0.053(5) 0.025(4) -0.006(3) 0.003(4)
C98 0.075(5) 0.042(4) 0.131(8) 0.039(4) -0.052(5) -0.043(4)
C99 0.065(5) 0.063(5) 0.084(6) -0.006(4) -0.012(4) 0.006(4)
C100 0.054(4) 0.119(7) 0.129(8) 0.053(6) -0.041(5) -0.058(5)
C101 0.041(3) 0.038(3) 0.058(4) 0.007(3) -0.018(3) -0.006(3)
C102 0.074(5) 0.038(4) 0.138(9) 0.013(5) -0.052(6) -0.017(4)
S3 0.064(5) 0.048(4) 0.066(3) 0.014(3) -0.024(3) -0.034(4)
O23 0.082(12) 0.057(9) 0.099(14) 0.001(9) -0.036(9) -0.045(10)
O24 0.146(15) 0.069(10) 0.108(12) 0.028(8) -0.090(11) -0.051(10)
O25 0.088(10) 0.137(13) 0.111(12) -0.028(10) -0.001(9) -0.034(9)
C103 0.142(16) 0.072(10) 0.093(12) -0.016(9) -0.021(11) -0.062(11)
F7 0.21(2) 0.097(9) 0.120(14) 0.010(9) -0.095(13) -0.085(12)
F8 0.27(3) 0.108(12) 0.084(10) 0.033(9) -0.062(15) -0.100(16)
F9 0.227(18) 0.151(14) 0.140(15) -0.047(12) 0.086(14) -0.092(13)
S3' 0.087(7) 0.052(5) 0.103(7) 0.019(4) -0.051(5) -0.044(5)
O23' 0.095(15) 0.044(8) 0.089(12) 0.020(7) -0.049(9) -0.033(8)
O24' 0.100(11) 0.058(9) 0.098(11) 0.044(8) -0.034(8) -0.050(9)
O25' 0.105(10) 0.066(8) 0.125(14) -0.034(9) 0.010(10) -0.048(8)
C203 0.099(13) 0.069(11) 0.115(15) 0.018(10) -0.052(11) -0.038(10)
F7' 0.150(14) 0.095(9) 0.131(15) 0.016(10) -0.082(11) -0.076(10)
F8' 0.22(2) 0.127(14) 0.116(18) 0.066(13) -0.117(17) -0.089(16)
F9' 0.160(14) 0.095(10) 0.26(2) 0.021(12) -0.149(16) -0.031(10)
C105 0.162(12) 0.258(18) 0.221(17) 0.015(14) -0.055(12) -0.124(13)
O29 0.149(12) 0.131(11) 0.153(14) -0.002(9) -0.066(10) -0.092(9)
O30 0.177(8) 0.128(6) 0.191(9) 0.005(6) -0.060(7) -0.119(6)
O29' 0.30(2) 0.094(14) 0.23(2) -0.003(12) -0.040(16) -0.135(16)

loop_
_atom_type_symbol
_atom_type_description
_atom_type_scat_dispersion_real
_atom_type_scat_dispersion_imag
_atom_type_scat_source
C C 0.0137 0.0067 'International Tables Vol C Tables 4.2.6.8 and 6.1.1.4'
H H 0.0000 0.0000 'International Tables Vol C Tables 4.2.6.8 and 6.1.1.4'
F F 0.0583 0.0400 'International Tables Vol C Tables 4.2.6.8 and 6.1.1.4'
N N 0.0241 0.0134 'International Tables Vol C Tables 4.2.6.8 and 6.1.1.4'
O O 0.0389 0.0241 'International Tables Vol C Tables 4.2.6.8 and 6.1.1.4'
Rh Rh -0.0161 2.8414 'International Tables Vol C Tables 4.2.6.8 and 6.1.1.4'
S S 0.2925 0.4295 'International Tables Vol C Tables 4.2.6.8 and 6.1.1.4'

loop_
_geom_angle_atom_site_label_1
_geom_angle_atom_site_label_2
_geom_angle_atom_site_label_3
_geom_angle
_geom_angle_site_symmetry_1
_geom_angle_site_symmetry_3
_geom_angle_publ_flag
N1 Rh1 C63 110.5(2) . . ?
N1 Rh1 C61 112.61(18) . . ?
C63 Rh1 C61 66.4(2) . . ?
N1 Rh1 O2 86.39(16) . . ?
C63 Rh1 O2 162.9(2) . . ?
C61 Rh1 O2 105.25(17) . . ?
N1 Rh1 C65 152.15(18) . . ?
C63 Rh1 C65 66.1(2) . . ?
C61 Rh1 C65 39.7(2) . . ?
O2 Rh1 C65 97.71(18) . . ?
N1 Rh1 C64 150.1(2) . . ?
C63 Rh1 C64 40.0(2) . . ?
C61 Rh1 C64 65.5(2) . . ?
O2 Rh1 C64 123.4(2) . . ?
C65 Rh1 C64 38.2(2) . . ?
N1 Rh1 C62 93.76(18) . . ?
C63 Rh1 C62 39.0(2) . . ?
C61 Rh1 C62 39.4(2) . . ?
O2 Rh1 C62 140.92(18) . . ?
C65 Rh1 C62 65.8(2) . . ?
C64 Rh1 C62 65.5(2) . . ?
N1 Rh1 O1 89.48(16) . . ?
C63 Rh1 O1 104.05(18) . . ?
C61 Rh1 O1 157.71(18) . . ?
O2 Rh1 O1 78.07(13) . . ?
C65 Rh1 O1 118.35(17) . . ?
C64 Rh1 O1 93.96(17) . . ?
C62 Rh1 O1 140.98(18) . . ?
C71 Rh2 C73 66.9(2) . . ?
C71 Rh2 C72 40.3(2) . . ?
C73 Rh2 C72 39.2(3) . . ?
C71 Rh2 N5 111.9(2) . . ?
C73 Rh2 N5 119.0(2) . . ?
C72 Rh2 N5 98.3(2) . . ?
C71 Rh2 C74 66.5(2) . . ?
C73 Rh2 C74 39.7(2) . . ?
C72 Rh2 C74 66.2(2) . . ?
N5 Rh2 C74 158.52(19) . . ?
C71 Rh2 C75 39.8(2) . . ?
C73 Rh2 C75 66.0(2) . . ?
C72 Rh2 C75 66.3(2) . . ?
N5 Rh2 C75 149.9(2) . . ?
C74 Rh2 C75 38.8(2) . . ?
C71 Rh2 O3 162.3(2) . . ?
C73 Rh2 O3 98.46(19) . . ?
C72 Rh2 O3 132.0(2) . . ?
N5 Rh2 O3 83.44(17) . . ?
C74 Rh2 O3 95.94(19) . . ?
C75 Rh2 O3 126.35(19) . . ?
C71 Rh2 O4 110.91(19) . . ?
C73 Rh2 O4 156.4(2) . . ?
C72 Rh2 O4 149.7(2) . . ?
N5 Rh2 O4 84.06(16) . . ?
C74 Rh2 O4 116.93(18) . . ?
C75 Rh2 O4 96.89(17) . . ?
O3 Rh2 O4 78.30(13) . . ?
C85 Rh3 N4 111.7(2) . . ?
C85 Rh3 C83 66.2(2) . . ?
N4 Rh3 C83 115.7(2) . . ?
C85 Rh3 C84 38.8(2) . . ?
N4 Rh3 C84 97.2(2) . . ?
C83 Rh3 C84 38.7(3) . . ?
C85 Rh3 C81 40.1(2) . . ?
N4 Rh3 C81 150.7(2) . . ?
C83 Rh3 C81 66.2(2) . . ?
C84 Rh3 C81 65.5(2) . . ?
C85 Rh3 C82 66.0(2) . . ?
N4 Rh3 C82 155.8(2) . . ?
C83 Rh3 C82 40.3(2) . . ?
C84 Rh3 C82 65.4(2) . . ?
C81 Rh3 C82 38.3(2) . . ?
C85 Rh3 O6 109.30(19) . . ?
N4 Rh3 O6 87.20(16) . . ?
C83 Rh3 O6 156.9(2) . . ?
C84 Rh3 O6 146.9(2) . . ?
C81 Rh3 O6 95.39(18) . . ?
C82 Rh3 O6 116.65(19) . . ?
C85 Rh3 O5 164.7(2) . . ?
N4 Rh3 O5 82.07(16) . . ?
C83 Rh3 O5 102.4(2) . . ?
C84 Rh3 O5 136.1(2) . . ?
C81 Rh3 O5 126.99(19) . . ?
C82 Rh3 O5 98.67(19) . . ?
O6 Rh3 O5 76.98(13) . . ?
N8 Rh4 C93 122.9(2) . . ?
N8 Rh4 C95 104.8(2) . . ?
C93 Rh4 C95 65.3(2) . . ?
N8 Rh4 O8 87.86(17) . . ?
C93 Rh4 O8 149.0(2) . . ?
C95 Rh4 O8 114.0(2) . . ?
N8 Rh4 C92 162.0(2) . . ?
C93 Rh4 C92 39.6(3) . . ?
C95 Rh4 C92 66.4(2) . . ?
O8 Rh4 C92 110.0(2) . . ?
N8 Rh4 C94 96.8(2) . . ?
C93 Rh4 C94 39.0(2) . . ?
C95 Rh4 C94 38.7(3) . . ?
O8 Rh4 C94 152.6(2) . . ?
C92 Rh4 C94 66.3(2) . . ?
N8 Rh4 C91 141.0(2) . . ?
C93 Rh4 C91 64.5(2) . . ?
C95 Rh4 C91 39.3(3) . . ?
O8 Rh4 C91 94.94(19) . . ?
C92 Rh4 C91 38.6(3) . . ?
C94 Rh4 C91 64.8(2) . . ?
N8 Rh4 O7 84.87(16) . . ?
C93 Rh4 O7 99.77(17) . . ?
C95 Rh4 O7 164.93(19) . . ?
O8 Rh4 O7 77.36(13) . . ?
C92 Rh4 O7 100.98(19) . . ?
C94 Rh4 O7 129.89(19) . . ?
C91 Rh4 O7 133.8(2) . . ?
C9 N1 C5 117.7(5) . . ?
C9 N1 Rh1 121.0(4) . . ?
C5 N1 Rh1 119.3(4) . . ?
C18 N2 C11 112.4(5) . . ?
C18 N2 C10 123.4(6) . . ?
C11 N2 C10 122.6(6) . . ?
C26 N3 C19 112.6(5) . . ?
C26 N3 C27 123.9(6) . . ?
C19 N3 C27 122.7(6) . . ?
C32 N4 C28 117.1(5) . . ?
C32 N4 Rh3 119.4(4) . . ?
C28 N4 Rh3 123.2(4) . . ?
C33 N5 C37 117.6(5) . . ?
C33 N5 Rh2 124.0(4) . . ?
C37 N5 Rh2 116.6(4) . . ?
C39 N6 C46 110.7(5) . . ?
C39 N6 C38 124.2(6) . . ?
C46 N6 C38 125.0(5) . . ?
C54 N7 C47 112.3(6) . . ?
C54 N7 C55 123.9(7) . . ?
C47 N7 C55 122.3(6) . . ?
C56 N8 C60 117.1(5) . . ?
C56 N8 Rh4 120.4(4) . . ?
C60 N8 Rh4 121.8(4) . . ?
C1 O1 Rh1 112.6(3) . . ?
C2 O2 Rh1 113.0(3) . . ?
C2 O3 Rh2 112.5(3) . . ?
C1 O4 Rh2 112.3(3) . . ?
C3 O5 Rh3 113.1(3) . . ?
C4 O6 Rh3 113.7(3) . . ?
C4 O7 Rh4 113.5(3) . . ?
C3 O8 Rh4 114.3(3) . . ?
O19 S1 O18 114.9(3) . . ?
O19 S1 O17 115.6(3) . . ?
O18 S1 O17 115.1(3) . . ?
O19 S1 C101 103.2(3) . . ?
O18 S1 C101 102.5(3) . . ?
O17 S1 C101 103.0(3) . . ?
O21 S2 O20 120.8(4) . . ?
O21 S2 O22 111.8(4) . . ?
O20 S2 O22 112.7(4) . . ?
O21 S2 C102 105.0(4) . . ?
O20 S2 C102 104.6(4) . . ?
O22 S2 C102 98.8(5) . . ?
O1 C1 O4 124.7(5) . . ?
O1 C1 C2 117.7(4) . . ?
O4 C1 C2 117.5(4) . . ?
O3 C2 O2 123.6(5) . . ?
O3 C2 C1 118.6(4) . . ?
O2 C2 C1 117.8(4) . . ?
O5 C3 O8 124.8(5) . . ?
O5 C3 C4 118.6(5) . . ?
O8 C3 C4 116.5(5) . . ?
O7 C4 O6 125.4(5) . . ?
O7 C4 C3 118.2(4) . . ?
O6 C4 C3 116.4(4) . . ?
N1 C5 C6 122.0(6) . . ?
N1 C5 H5 119.0 . . ?
C6 C5 H5 119.0 . . ?
C5 C6 C7 119.8(6) . . ?
C5 C6 H6 120.1 . . ?
C7 C6 H6 120.1 . . ?
C8 C7 C6 116.8(6) . . ?
C8 C7 C10 123.0(6) . . ?
C6 C7 C10 120.2(6) . . ?
C9 C8 C7 120.8(6) . . ?
C9 C8 H8 119.6 . . ?
C7 C8 H8 119.6 . . ?
N1 C9 C8 122.6(6) . . ?
N1 C9 H9 118.7 . . ?
C8 C9 H9 118.7 . . ?
N2 C10 C7 111.6(5) . . ?
N2 C10 H10A 109.3 . . ?
C7 C10 H10A 109.3 . . ?
N2 C10 H10B 109.3 . . ?
C7 C10 H10B 109.3 . . ?
H10A C10 H10B 108.0 . . ?
O9 C11 N2 125.2(6) . . ?
O9 C11 C12 130.0(6) . . ?
N2 C11 C12 104.8(6) . . ?
C13 C12 C17 120.1(6) . . ?
C13 C12 C11 130.7(6) . . ?
C17 C12 C11 109.2(5) . . ?
C12 C13 C14 119.1(6) . . ?
C12 C13 H13 120.4 . . ?
C14 C13 H13 120.4 . . ?
C15 C14 C13 119.0(6) . . ?
C15 C14 C23 120.0(6) . . ?
C13 C14 C23 121.1(6) . . ?
C14 C15 C16 122.6(6) . . ?
C14 C15 H15 118.7 . . ?
C16 C15 H15 118.7 . . ?
C17 C16 C15 117.0(6) . . ?
C17 C16 H16 121.5 . . ?
C15 C16 H16 121.5 . . ?
C16 C17 C12 122.1(6) . . ?
C16 C17 C18 130.2(6) . . ?
C12 C17 C18 107.6(6) . . ?
O10 C18 N2 124.1(6) . . ?
O10 C18 C17 130.0(7) . . ?
N2 C18 C17 105.6(6) . . ?
O11 C19 N3 125.1(6) . . ?
O11 C19 C20 130.0(7) . . ?
N3 C19 C20 105.0(6) . . ?
C21 C20 C25 122.0(6) . . ?
C21 C20 C19 129.6(6) . . ?
C25 C20 C19 108.4(5) . . ?
C20 C21 C22 117.3(6) . . ?
C20 C21 H21 121.4 . . ?
C22 C21 H21 121.4 . . ?
C23 C22 C21 122.2(6) . . ?
C23 C22 H22 118.9 . . ?
C21 C22 H22 118.9 . . ?
C22 C23 C24 120.0(5) . . ?
C22 C23 C14 119.8(5) . . ?
C24 C23 C14 120.2(5) . . ?
C25 C24 C23 116.5(6) . . ?
C25 C24 H24 121.8 . . ?
C23 C24 H24 121.8 . . ?
C20 C25 C24 122.0(6) . . ?
C20 C25 C26 108.2(5) . . ?
C24 C25 C26 129.7(6) . . ?
O12 C26 N3 124.7(6) . . ?
O12 C26 C25 129.6(6) . . ?
N3 C26 C25 105.8(5) . . ?
N3 C27 C30 115.6(6) . . ?
N3 C27 H27A 108.4 . . ?
C30 C27 H27A 108.4 . . ?
N3 C27 H27B 108.4 . . ?
C30 C27 H27B 108.4 . . ?
H27A C27 H27B 107.4 . . ?
N4 C28 C29 122.7(5) . . ?
N4 C28 H28 118.6 . . ?
C29 C28 H28 118.6 . . ?
C28 C29 C30 119.9(6) . . ?
C28 C29 H29 120.0 . . ?
C30 C29 H29 120.0 . . ?
C31 C30 C29 117.2(6) . . ?
C31 C30 C27 125.2(5) . . ?
C29 C30 C27 117.5(6) . . ?
C32 C31 C30 119.8(5) . . ?
C32 C31 H31 120.1 . . ?
C30 C31 H31 120.1 . . ?
N4 C32 C31 123.1(6) . . ?
N4 C32 H32 118.4 . . ?
C31 C32 H32 118.4 . . ?
N5 C33 C34 123.0(5) . . ?
N5 C33 H33 118.5 . . ?
C34 C33 H33 118.5 . . ?
C33 C34 C35 118.8(6) . . ?
C33 C34 H34 120.6 . . ?
C35 C34 H34 120.6 . . ?
C36 C35 C34 118.3(6) . . ?
C36 C35 C38 122.1(5) . . ?
C34 C35 C38 119.6(6) . . ?
C35 C36 C37 120.3(5) . . ?
C35 C36 H36 119.9 . . ?
C37 C36 H36 119.9 . . ?
N5 C37 C36 121.8(6) . . ?
N5 C37 H37 119.1 . . ?
C36 C37 H37 119.1 . . ?
N6 C38 C35 114.2(6) . . ?
N6 C38 H38A 108.7 . . ?
C35 C38 H38A 108.7 . . ?
N6 C38 H38B 108.7 . . ?
C35 C38 H38B 108.7 . . ?
H38A C38 H38B 107.6 . . ?
O13 C39 N6 122.4(6) . . ?
O13 C39 C40 130.9(6) . . ?
N6 C39 C40 106.7(5) . . ?
C45 C40 C41 121.9(6) . . ?
C45 C40 C39 108.3(6) . . ?
C41 C40 C39 129.8(6) . . ?
C40 C41 C42 117.8(6) . . ?
C40 C41 H41 121.1 . . ?
C42 C41 H41 121.1 . . ?
C43 C42 C41 119.9(6) . . ?
C43 C42 C50 119.9(6) . . ?
C41 C42 C50 120.2(6) . . ?
C42 C43 C44 121.1(7) . . ?
C42 C43 H43 119.4 . . ?
C44 C43 H43 119.4 . . ?
C45 C44 C43 118.4(6) . . ?
C45 C44 H44 120.8 . . ?
C43 C44 H44 120.8 . . ?
C44 C45 C40 120.8(6) . . ?
C44 C45 C46 130.7(6) . . ?
C40 C45 C46 108.5(6) . . ?
O14 C46 N6 123.1(7) . . ?
O14 C46 C45 131.2(7) . . ?
N6 C46 C45 105.7(5) . . ?
O15 C47 N7 126.3(6) . . ?
O15 C47 C48 129.7(7) . . ?
N7 C47 C48 104.0(6) . . ?
C49 C48 C53 123.1(6) . . ?
C49 C48 C47 128.7(7) . . ?
C53 C48 C47 108.1(6) . . ?
C48 C49 C50 118.2(6) . . ?
C48 C49 H49 120.9 . . ?
C50 C49 H49 120.9 . . ?
C51 C50 C49 117.5(6) . . ?
C51 C50 C42 121.3(6) . . ?
C49 C50 C42 121.2(6) . . ?
C52 C51 C50 123.1(6) . . ?
C52 C51 H51 118.4 . . ?
C50 C51 H51 118.4 . . ?
C53 C52 C51 119.0(7) . . ?
C53 C52 H52 120.5 . . ?
C51 C52 H52 120.5 . . ?
C52 C53 C48 118.9(7) . . ?
C52 C53 C54 134.1(8) . . ?
C48 C53 C54 107.0(6) . . ?
O16 C54 N7 124.1(8) . . ?
O16 C54 C53 127.4(8) . . ?
N7 C54 C53 108.4(7) . . ?
N7 C55 C58 114.0(7) . . ?
N7 C55 H55A 108.7 . . ?
C58 C55 H55A 108.7 . . ?
N7 C55 H55B 108.7 . . ?
C58 C55 H55B 108.7 . . ?
H55A C55 H55B 107.6 . . ?
N8 C56 C57 123.0(5) . . ?
N8 C56 H56 118.5 . . ?
C57 C56 H56 118.5 . . ?
C56 C57 C58 119.9(6) . . ?
C56 C57 H57 120.0 . . ?
C58 C57 H57 120.0 . . ?
C59 C58 C57 116.8(6) . . ?
C59 C58 C55 125.6(6) . . ?
C57 C58 C55 117.5(7) . . ?
C60 C59 C58 121.0(6) . . ?
C60 C59 H59 119.5 . . ?
C58 C59 H59 119.5 . . ?
N8 C60 C59 122.0(6) . . ?
N8 C60 H60 119.0 . . ?
C59 C60 H60 119.0 . . ?
C62 C61 C65 107.2(5) . . ?
C62 C61 C66 126.7(5) . . ?
C65 C61 C66 126.0(5) . . ?
C62 C61 Rh1 70.9(3) . . ?
C65 C61 Rh1 70.3(3) . . ?
C66 C61 Rh1 127.6(4) . . ?
C63 C62 C61 108.5(5) . . ?
C63 C62 C67 126.2(6) . . ?
C61 C62 C67 125.2(5) . . ?
C63 C62 Rh1 69.8(3) . . ?
C61 C62 Rh1 69.6(3) . . ?
C67 C62 Rh1 124.1(4) . . ?
C62 C63 C64 106.8(5) . . ?
C62 C63 C68 127.5(6) . . ?
C64 C63 C68 125.7(5) . . ?
C62 C63 Rh1 71.2(3) . . ?
C64 C63 Rh1 70.2(3) . . ?
C68 C63 Rh1 124.6(4) . . ?
C65 C64 C63 109.1(4) . . ?
C65 C64 C69 126.2(6) . . ?
C63 C64 C69 124.6(6) . . ?
C65 C64 Rh1 70.9(3) . . ?
C63 C64 Rh1 69.8(3) . . ?
C69 C64 Rh1 124.0(4) . . ?
C64 C65 C61 108.4(5) . . ?
C64 C65 C70 127.1(5) . . ?
C61 C65 C70 124.5(5) . . ?
C64 C65 Rh1 70.9(3) . . ?
C61 C65 Rh1 70.0(3) . . ?
C70 C65 Rh1 123.2(4) . . ?
C61 C66 H66A 109.5 . . ?
C61 C66 H66B 109.5 . . ?
H66A C66 H66B 109.5 . . ?
C61 C66 H66C 109.5 . . ?
H66A C66 H66C 109.5 . . ?
H66B C66 H66C 109.5 . . ?
C62 C67 H67A 109.5 . . ?
C62 C67 H67B 109.5 . . ?
H67A C67 H67B 109.5 . . ?
C62 C67 H67C 109.5 . . ?
H67A C67 H67C 109.5 . . ?
H67B C67 H67C 109.5 . . ?
C63 C68 H68A 109.5 . . ?
C63 C68 H68B 109.5 . . ?
H68A C68 H68B 109.5 . . ?
C63 C68 H68C 109.5 . . ?
H68A C68 H68C 109.5 . . ?
H68B C68 H68C 109.5 . . ?
C64 C69 H69A 109.5 . . ?
C64 C69 H69B 109.5 . . ?
H69A C69 H69B 109.5 . . ?
C64 C69 H69C 109.5 . . ?
H69A C69 H69C 109.5 . . ?
H69B C69 H69C 109.5 . . ?
C65 C70 H70A 109.5 . . ?
C65 C70 H70B 109.5 . . ?
H70A C70 H70B 109.5 . . ?
C65 C70 H70C 109.5 . . ?
H70A C70 H70C 109.5 . . ?
H70B C70 H70C 109.5 . . ?
C75 C71 C72 106.8(5) . . ?
C75 C71 C76 127.1(5) . . ?
C72 C71 C76 125.8(6) . . ?
C75 C71 Rh2 71.1(3) . . ?
C72 C71 Rh2 70.4(3) . . ?
C76 C71 Rh2 127.8(5) . . ?
C73 C72 C71 108.0(5) . . ?
C73 C72 C77 127.1(6) . . ?
C71 C72 C77 124.9(6) . . ?
C73 C72 Rh2 70.2(3) . . ?
C71 C72 Rh2 69.3(3) . . ?
C77 C72 Rh2 128.3(5) . . ?
C72 C73 C74 108.2(5) . . ?
C72 C73 C78 127.3(6) . . ?
C74 C73 C78 124.5(7) . . ?
C72 C73 Rh2 70.6(3) . . ?
C74 C73 Rh2 70.6(3) . . ?
C78 C73 Rh2 125.4(4) . . ?
C75 C74 C73 108.1(5) . . ?
C75 C74 C79 126.7(5) . . ?
C73 C74 C79 125.1(6) . . ?
C75 C74 Rh2 70.8(3) . . ?
C73 C74 Rh2 69.7(3) . . ?
C79 C74 Rh2 124.6(4) . . ?
C74 C75 C71 108.8(5) . . ?
C74 C75 C80 127.0(5) . . ?
C71 C75 C80 124.2(5) . . ?
C74 C75 Rh2 70.4(3) . . ?
C71 C75 Rh2 69.2(3) . . ?
C80 C75 Rh2 124.6(4) . . ?
C71 C76 H76A 109.5 . . ?
C71 C76 H76B 109.5 . . ?
H76A C76 H76B 109.5 . . ?
C71 C76 H76C 109.5 . . ?
H76A C76 H76C 109.5 . . ?
H76B C76 H76C 109.5 . . ?
C72 C77 H77A 109.5 . . ?
C72 C77 H77B 109.5 . . ?
H77A C77 H77B 109.5 . . ?
C72 C77 H77C 109.5 . . ?
H77A C77 H77C 109.5 . . ?
H77B C77 H77C 109.5 . . ?
C73 C78 H78A 109.5 . . ?
C73 C78 H78B 109.5 . . ?
H78A C78 H78B 109.5 . . ?
C73 C78 H78C 109.5 . . ?
H78A C78 H78C 109.5 . . ?
H78B C78 H78C 109.5 . . ?
C74 C79 H79A 109.5 . . ?
C74 C79 H79B 109.5 . . ?
H79A C79 H79B 109.5 . . ?
C74 C79 H79C 109.5 . . ?
H79A C79 H79C 109.5 . . ?
H79B C79 H79C 109.5 . . ?
C75 C80 H80A 109.5 . . ?
C75 C80 H80B 109.5 . . ?
H80A C80 H80B 109.5 . . ?
C75 C80 H80C 109.5 . . ?
H80A C80 H80C 109.5 . . ?
H80B C80 H80C 109.5 . . ?
C82 C81 C85 108.0(5) . . ?
C82 C81 C86 126.7(6) . . ?
C85 C81 C86 125.3(5) . . ?
C82 C81 Rh3 71.0(3) . . ?
C85 C81 Rh3 68.9(3) . . ?
C86 C81 Rh3 125.0(4) . . ?
C81 C82 C83 108.0(5) . . ?
C81 C82 C87 129.1(6) . . ?
C83 C82 C87 122.8(6) . . ?
C81 C82 Rh3 70.6(3) . . ?
C83 C82 Rh3 69.2(3) . . ?
C87 C82 Rh3 125.0(4) . . ?
C84 C83 C82 106.6(5) . . ?
C84 C83 C88 129.8(7) . . ?
C82 C83 C88 123.5(7) . . ?
C84 C83 Rh3 70.9(4) . . ?
C82 C83 Rh3 70.6(3) . . ?
C88 C83 Rh3 124.9(4) . . ?
C85 C84 C83 110.0(5) . . ?
C85 C84 C89 125.1(7) . . ?
C83 C84 C89 124.9(6) . . ?
C85 C84 Rh3 69.8(3) . . ?
C83 C84 Rh3 70.3(3) . . ?
C89 C84 Rh3 127.9(5) . . ?
C84 C85 C81 107.3(5) . . ?
C84 C85 C90 127.4(6) . . ?
C81 C85 C90 125.1(6) . . ?
C84 C85 Rh3 71.4(3) . . ?
C81 C85 Rh3 71.0(3) . . ?
C90 C85 Rh3 126.9(5) . . ?
C81 C86 H86A 109.5 . . ?
C81 C86 H86B 109.5 . . ?
H86A C86 H86B 109.5 . . ?
C81 C86 H86C 109.5 . . ?
H86A C86 H86C 109.5 . . ?
H86B C86 H86C 109.5 . . ?
C82 C87 H87A 109.5 . . ?
C82 C87 H87B 109.5 . . ?
H87A C87 H87B 109.5 . . ?
C82 C87 H87C 109.5 . . ?
H87A C87 H87C 109.5 . . ?
H87B C87 H87C 109.5 . . ?
C83 C88 H88A 109.5 . . ?
C83 C88 H88B 109.5 . . ?
H88A C88 H88B 109.5 . . ?
C83 C88 H88C 109.5 . . ?
H88A C88 H88C 109.5 . . ?
H88B C88 H88C 109.5 . . ?
C84 C89 H89A 109.5 . . ?
C84 C89 H89B 109.5 . . ?
H89A C89 H89B 109.5 . . ?
C84 C89 H89C 109.5 . . ?
H89A C89 H89C 109.5 . . ?
H89B C89 H89C 109.5 . . ?
C85 C90 H90A 109.5 . . ?
C85 C90 H90B 109.5 . . ?
H90A C90 H90B 109.5 . . ?
C85 C90 H90C 109.5 . . ?
H90A C90 H90C 109.5 . . ?
H90B C90 H90C 109.5 . . ?
C92 C91 C95 109.5(6) . . ?
C92 C91 C96 126.5(8) . . ?
C95 C91 C96 123.9(7) . . ?
C92 C91 Rh4 70.2(3) . . ?
C95 C91 Rh4 69.2(3) . . ?
C96 C91 Rh4 123.5(4) . . ?
C91 C92 C93 105.7(5) . . ?
C91 C92 C97 129.5(7) . . ?
C93 C92 C97 124.8(7) . . ?
C91 C92 Rh4 71.2(3) . . ?
C93 C92 Rh4 69.6(3) . . ?
C97 C92 Rh4 122.9(4) . . ?
C94 C93 C92 109.5(5) . . ?
C94 C93 C98 125.5(7) . . ?
C92 C93 C98 125.0(6) . . ?
C94 C93 Rh4 71.3(3) . . ?
C92 C93 Rh4 70.8(3) . . ?
C98 C93 Rh4 123.1(4) . . ?
C95 C94 C93 107.6(6) . . ?
C95 C94 C99 127.5(6) . . ?
C93 C94 C99 124.9(7) . . ?
C95 C94 Rh4 69.8(3) . . ?
C93 C94 Rh4 69.6(3) . . ?
C99 C94 Rh4 126.3(5) . . ?
C94 C95 C91 107.6(5) . . ?
C94 C95 C100 124.4(7) . . ?
C91 C95 C100 127.7(8) . . ?
C94 C95 Rh4 71.5(3) . . ?
C91 C95 Rh4 71.5(3) . . ?
C100 C95 Rh4 127.5(5) . . ?
C91 C96 H96A 109.5 . . ?
C91 C96 H96B 109.5 . . ?
H96A C96 H96B 109.5 . . ?
C91 C96 H96C 109.5 . . ?
H96A C96 H96C 109.5 . . ?
H96B C96 H96C 109.5 . . ?
C92 C97 H97A 109.5 . . ?
C92 C97 H97B 109.5 . . ?
H97A C97 H97B 109.5 . . ?
C92 C97 H97C 109.5 . . ?
H97A C97 H97C 109.5 . . ?
H97B C97 H97C 109.5 . . ?
C93 C98 H98A 109.5 . . ?
C93 C98 H98B 109.5 . . ?
H98A C98 H98B 109.5 . . ?
C93 C98 H98C 109.5 . . ?
H98A C98 H98C 109.5 . . ?
H98B C98 H98C 109.5 . . ?
C94 C99 H99A 109.5 . . ?
C94 C99 H99B 109.5 . . ?
H99A C99 H99B 109.5 . . ?
C94 C99 H99C 109.5 . . ?
H99A C99 H99C 109.5 . . ?
H99B C99 H99C 109.5 . . ?
C95 C100 H10C 109.5 . . ?
C95 C100 H10D 109.5 . . ?
H10C C100 H10D 109.5 . . ?
C95 C100 H10E 109.5 . . ?
H10C C100 H10E 109.5 . . ?
H10D C100 H10E 109.5 . . ?
F3 C101 F2 106.8(5) . . ?
F3 C101 F1 107.5(6) . . ?
F2 C101 F1 106.5(5) . . ?
F3 C101 S1 111.5(4) . . ?
F2 C101 S1 112.4(5) . . ?
F1 C101 S1 111.9(4) . . ?
F6 C102 F4 113.6(8) . . ?
F6 C102 F5 102.9(8) . . ?
F4 C102 F5 104.9(8) . . ?
F6 C102 S2 114.5(6) . . ?
F4 C102 S2 112.7(7) . . ?
F5 C102 S2 107.1(7) . . ?
O24 S3 O23 111.4(17) . . ?
O24 S3 O25 116.6(15) . . ?
O23 S3 O25 108.5(16) . . ?
O24 S3 C103 107.9(15) . . ?
O23 S3 C103 109.4(16) . . ?
O25 S3 C103 102.5(15) . . ?
F7 C103 F8 108(2) . . ?
F7 C103 F9 99(2) . . ?
F8 C103 F9 105(2) . . ?
F7 C103 S3 115.8(19) . . ?
F8 C103 S3 117.4(18) . . ?
F9 C103 S3 109(2) . . ?
O25' S3' O23' 118(2) . . ?
O25' S3' O24' 112.4(14) . . ?
O23' S3' O24' 118(2) . . ?
O25' S3' C203 106.2(14) . . ?
O23' S3' C203 100.4(15) . . ?
O24' S3' C203 98.1(14) . . ?
F7' C203 F9' 105(2) . . ?
F7' C203 F8' 110(2) . . ?
F9' C203 F8' 94(2) . . ?
F7' C203 S3' 114.7(15) . . ?
F9' C203 S3' 113.6(16) . . ?
F8' C203 S3' 116.4(18) . . ?
O29 C105 O29' 84.6(18) . . ?

loop_
_geom_bond_atom_site_label_1
_geom_bond_atom_site_label_2
_geom_bond_distance
_geom_bond_site_symmetry_2
_geom_bond_publ_flag
Rh1 N1 2.115(5) . ?
Rh1 C63 2.123(5) . ?
Rh1 C61 2.124(5) . ?
Rh1 O2 2.127(3) . ?
Rh1 C65 2.128(5) . ?
Rh1 C64 2.129(5) . ?
Rh1 C62 2.142(5) . ?
Rh1 O1 2.155(3) . ?
Rh2 C71 2.112(5) . ?
Rh2 C73 2.121(6) . ?
Rh2 C72 2.126(5) . ?
Rh2 N5 2.128(5) . ?
Rh2 C74 2.132(6) . ?
Rh2 C75 2.137(5) . ?
Rh2 O3 2.150(3) . ?
Rh2 O4 2.153(4) . ?
Rh3 C85 2.118(5) . ?
Rh3 N4 2.118(5) . ?
Rh3 C83 2.131(6) . ?
Rh3 C84 2.139(6) . ?
Rh3 C81 2.145(5) . ?
Rh3 C82 2.150(6) . ?
Rh3 O6 2.166(3) . ?
Rh3 O5 2.166(4) . ?
Rh4 N8 2.105(5) . ?
Rh4 C93 2.121(5) . ?
Rh4 C95 2.121(6) . ?
Rh4 O8 2.137(3) . ?
Rh4 C92 2.138(5) . ?
Rh4 C94 2.143(5) . ?
Rh4 C91 2.152(6) . ?
Rh4 O7 2.167(3) . ?
N1 C9 1.342(7) . ?
N1 C5 1.343(8) . ?
N2 C18 1.386(9) . ?
N2 C11 1.417(8) . ?
N2 C10 1.472(8) . ?
N3 C26 1.383(8) . ?
N3 C19 1.399(9) . ?
N3 C27 1.462(8) . ?
N4 C32 1.345(7) . ?
N4 C28 1.349(8) . ?
N5 C33 1.346(8) . ?
N5 C37 1.355(7) . ?
N6 C39 1.405(8) . ?
N6 C46 1.410(9) . ?
N6 C38 1.421(8) . ?
N7 C54 1.373(11) . ?
N7 C47 1.418(10) . ?
N7 C55 1.466(10) . ?
N8 C56 1.331(8) . ?
N8 C60 1.361(7) . ?
O1 C1 1.241(6) . ?
O2 C2 1.262(6) . ?
O3 C2 1.256(6) . ?
O4 C1 1.265(6) . ?
O5 C3 1.237(6) . ?
O6 C4 1.265(6) . ?
O7 C4 1.236(6) . ?
O8 C3 1.265(6) . ?
O9 C11 1.196(8) . ?
O10 C18 1.196(8) . ?
O11 C19 1.193(8) . ?
O12 C26 1.218(8) . ?
O13 C39 1.209(8) . ?
O14 C46 1.199(8) . ?
O15 C47 1.182(9) . ?
O16 C54 1.233(9) . ?
O17 S1 1.443(5) . ?
O18 S1 1.434(4) . ?
O19 S1 1.431(5) . ?
O20 S2 1.411(5) . ?
O21 S2 1.403(6) . ?
O22 S2 1.453(7) . ?
S1 C101 1.814(7) . ?
S2 C102 1.793(9) . ?
F1 C101 1.345(7) . ?
F2 C101 1.332(8) . ?
F3 C101 1.324(7) . ?
F4 C102 1.302(9) . ?
F5 C102 1.400(13) . ?
F6 C102 1.272(9) . ?
C1 C2 1.529(8) . ?
C3 C4 1.540(8) . ?
C5 C6 1.376(9) . ?
C5 H5 0.9500 . ?
C6 C7 1.393(9) . ?
C6 H6 0.9500 . ?
C7 C8 1.374(9) . ?
C7 C10 1.528(9) . ?
C8 C9 1.354(9) . ?
C8 H8 0.9500 . ?
C9 H9 0.9500 . ?
C10 H10A 0.9900 . ?
C10 H10B 0.9900 . ?
C11 C12 1.471(9) . ?
C12 C13 1.382(8) . ?
C12 C17 1.395(9) . ?
C13 C14 1.404(9) . ?
C13 H13 0.9500 . ?
C14 C15 1.387(9) . ?
C14 C23 1.496(8) . ?
C15 C16 1.397(9) . ?
C15 H15 0.9500 . ?
C16 C17 1.372(9) . ?
C16 H16 0.9500 . ?
C17 C18 1.493(9) . ?
C19 C20 1.495(9) . ?
C20 C21 1.355(9) . ?
C20 C25 1.378(9) . ?
C21 C22 1.394(9) . ?
C21 H21 0.9500 . ?
C22 C23 1.381(9) . ?
C22 H22 0.9500 . ?
C23 C24 1.414(8) . ?
C24 C25 1.387(8) . ?
C24 H24 0.9500 . ?
C25 C26 1.489(9) . ?
C27 C30 1.498(9) . ?
C27 H27A 0.9900 . ?
C27 H27B 0.9900 . ?
C28 C29 1.359(9) . ?
C28 H28 0.9500 . ?
C29 C30 1.401(8) . ?
C29 H29 0.9500 . ?
C30 C31 1.376(9) . ?
C31 C32 1.369(8) . ?
C31 H31 0.9500 . ?
C32 H32 0.9500 . ?
C33 C34 1.385(9) . ?
C33 H33 0.9500 . ?
C34 C35 1.389(8) . ?
C34 H34 0.9500 . ?
C35 C36 1.371(9) . ?
C35 C38 1.500(9) . ?
C36 C37 1.383(9) . ?
C36 H36 0.9500 . ?
C37 H37 0.9500 . ?
C38 H38A 0.9900 . ?
C38 H38B 0.9900 . ?
C39 C40 1.470(9) . ?
C40 C45 1.381(9) . ?
C40 C41 1.383(9) . ?
C41 C42 1.409(10) . ?
C41 H41 0.9500 . ?
C42 C43 1.391(9) . ?
C42 C50 1.478(10) . ?
C43 C44 1.399(10) . ?
C43 H43 0.9500 . ?
C44 C45 1.374(10) . ?
C44 H44 0.9500 . ?
C45 C46 1.486(10) . ?
C47 C48 1.523(10) . ?
C48 C49 1.354(10) . ?
C48 C53 1.414(10) . ?
C49 C50 1.410(9) . ?
C49 H49 0.9500 . ?
C50 C51 1.406(9) . ?
C51 C52 1.371(10) . ?
C51 H51 0.9500 . ?
C52 C53 1.353(10) . ?
C52 H52 0.9500 . ?
C53 C54 1.470(11) . ?
C55 C58 1.517(10) . ?
C55 H55A 0.9900 . ?
C55 H55B 0.9900 . ?
C56 C57 1.373(9) . ?
C56 H56 0.9500 . ?
C57 C58 1.386(9) . ?
C57 H57 0.9500 . ?
C58 C59 1.372(10) . ?
C59 C60 1.363(10) . ?
C59 H59 0.9500 . ?
C60 H60 0.9500 . ?
C61 C62 1.440(8) . ?
C61 C65 1.444(7) . ?
C61 C66 1.489(8) . ?
C62 C63 1.425(8) . ?
C62 C67 1.502(8) . ?
C63 C64 1.453(9) . ?
C63 C68 1.477(9) . ?
C64 C65 1.393(8) . ?
C64 C69 1.516(7) . ?
C65 C70 1.502(8) . ?
C66 H66A 0.9800 . ?
C66 H66B 0.9800 . ?
C66 H66C 0.9800 . ?
C67 H67A 0.9800 . ?
C67 H67B 0.9800 . ?
C67 H67C 0.9800 . ?
C68 H68A 0.9800 . ?
C68 H68B 0.9800 . ?
C68 H68C 0.9800 . ?
C69 H69A 0.9800 . ?
C69 H69B 0.9800 . ?
C69 H69C 0.9800 . ?
C70 H70A 0.9800 . ?
C70 H70B 0.9800 . ?
C70 H70C 0.9800 . ?
C71 C75 1.445(8) . ?
C71 C72 1.458(8) . ?
C71 C76 1.461(10) . ?
C72 C73 1.426(10) . ?
C72 C77 1.497(9) . ?
C73 C74 1.444(8) . ?
C73 C78 1.486(9) . ?
C74 C75 1.418(8) . ?
C74 C79 1.495(9) . ?
C75 C80 1.489(7) . ?
C76 H76A 0.9800 . ?
C76 H76B 0.9800 . ?
C76 H76C 0.9800 . ?
C77 H77A 0.9800 . ?
C77 H77B 0.9800 . ?
C77 H77C 0.9800 . ?
C78 H78A 0.9800 . ?
C78 H78B 0.9800 . ?
C78 H78C 0.9800 . ?
C79 H79A 0.9800 . ?
C79 H79B 0.9800 . ?
C79 H79C 0.9800 . ?
C80 H80A 0.9800 . ?
C80 H80B 0.9800 . ?
C80 H80C 0.9800 . ?
C81 C82 1.411(8) . ?
C81 C85 1.462(8) . ?
C81 C86 1.477(8) . ?
C82 C83 1.474(9) . ?
C82 C87 1.485(10) . ?
C83 C84 1.416(10) . ?
C83 C88 1.477(9) . ?
C84 C85 1.415(9) . ?
C84 C89 1.492(9) . ?
C85 C90 1.484(9) . ?
C86 H86A 0.9800 . ?
C86 H86B 0.9800 . ?
C86 H86C 0.9800 . ?
C87 H87A 0.9800 . ?
C87 H87B 0.9800 . ?
C87 H87C 0.9800 . ?
C88 H88A 0.9800 . ?
C88 H88B 0.9800 . ?
C88 H88C 0.9800 . ?
C89 H89A 0.9800 . ?
C89 H89B 0.9800 . ?
C89 H89C 0.9800 . ?
C90 H90A 0.9800 . ?
C90 H90B 0.9800 . ?
C90 H90C 0.9800 . ?
C91 C92 1.418(9) . ?
C91 C95 1.438(10) . ?
C91 C96 1.475(10) . ?
C92 C93 1.442(10) . ?
C92 C97 1.468(9) . ?
C93 C94 1.424(8) . ?
C93 C98 1.523(9) . ?
C94 C95 1.413(10) . ?
C94 C99 1.520(11) . ?
C95 C100 1.494(9) . ?
C96 H96A 0.9800 . ?
C96 H96B 0.9800 . ?
C96 H96C 0.9800 . ?
C97 H97A 0.9800 . ?
C97 H97B 0.9800 . ?
C97 H97C 0.9800 . ?
C98 H98A 0.9800 . ?
C98 H98B 0.9800 . ?
C98 H98C 0.9800 . ?
C99 H99A 0.9800 . ?
C99 H99B 0.9800 . ?
C99 H99C 0.9800 . ?
C100 H10C 0.9800 . ?
C100 H10D 0.9800 . ?
C100 H10E 0.9800 . ?
S3 O24 1.40(2) . ?
S3 O23 1.44(2) . ?
S3 O25 1.47(2) . ?
S3 C103 1.73(3) . ?
C103 F7 1.26(3) . ?
C103 F8 1.27(3) . ?
C103 F9 1.33(3) . ?
S3' O25' 1.418(16) . ?
S3' O23' 1.439(19) . ?
S3' O24' 1.455(16) . ?
S3' C203 1.77(3) . ?
C203 F7' 1.305(16) . ?
C203 F9' 1.312(17) . ?
C203 F8' 1.319(17) . ?
C105 O29 1.33(2) . ?
C105 O29' 1.37(2) . ?

loop_
_geom_torsion_atom_site_label_1
_geom_torsion_atom_site_label_2
_geom_torsion_atom_site_label_3
_geom_torsion_atom_site_label_4
_geom_torsion
_geom_torsion_site_symmetry_1
_geom_torsion_site_symmetry_2
_geom_torsion_site_symmetry_3
_geom_torsion_site_symmetry_4
_geom_torsion_publ_flag
Rh1 O1 C1 O4 171.9(4) . . . . ?
Rh1 O1 C1 C2 -10.3(6) . . . . ?
Rh2 O4 C1 O1 168.0(4) . . . . ?
Rh2 O4 C1 C2 -9.8(6) . . . . ?
Rh2 O3 C2 O2 -176.7(4) . . . . ?
Rh2 O3 C2 C1 1.2(6) . . . . ?
Rh1 O2 C2 O3 179.6(4) . . . . ?
Rh1 O2 C2 C1 1.6(6) . . . . ?
O1 C1 C2 O3 -171.8(5) . . . . ?
O4 C1 C2 O3 6.2(8) . . . . ?
O1 C1 C2 O2 6.2(8) . . . . ?
O4 C1 C2 O2 -175.8(5) . . . . ?
Rh3 O5 C3 O8 168.6(5) . . . . ?
Rh3 O5 C3 C4 -11.0(6) . . . . ?
Rh4 O8 C3 O5 175.5(5) . . . . ?
Rh4 O8 C3 C4 -4.9(6) . . . . ?
Rh4 O7 C4 O6 177.5(4) . . . . ?
Rh4 O7 C4 C3 -1.4(6) . . . . ?
Rh3 O6 C4 O7 -175.0(4) . . . . ?
Rh3 O6 C4 C3 4.0(6) . . . . ?
O5 C3 C4 O7 -175.9(5) . . . . ?
O8 C3 C4 O7 4.5(8) . . . . ?
O5 C3 C4 O6 5.0(8) . . . . ?
O8 C3 C4 O6 -174.6(5) . . . . ?
C9 N1 C5 C6 -4.4(8) . . . . ?
Rh1 N1 C5 C6 159.9(5) . . . . ?
N1 C5 C6 C7 -0.1(9) . . . . ?
C5 C6 C7 C8 4.6(9) . . . . ?
C5 C6 C7 C10 -172.6(6) . . . . ?
C6 C7 C8 C9 -4.7(9) . . . . ?
C10 C7 C8 C9 172.5(6) . . . . ?
C5 N1 C9 C8 4.5(8) . . . . ?
Rh1 N1 C9 C8 -159.5(5) . . . . ?
C7 C8 C9 N1 0.1(9) . . . . ?
C18 N2 C10 C7 91.1(8) . . . . ?
C11 N2 C10 C7 -104.1(7) . . . . ?
C8 C7 C10 N2 85.4(8) . . . . ?
C6 C7 C10 N2 -97.6(7) . . . . ?
C18 N2 C11 O9 175.5(6) . . . . ?
C10 N2 C11 O9 9.2(10) . . . . ?
C18 N2 C11 C12 -5.6(7) . . . . ?
C10 N2 C11 C12 -171.9(6) . . . . ?
O9 C11 C12 C13 2.5(12) . . . . ?
N2 C11 C12 C13 -176.4(6) . . . . ?
O9 C11 C12 C17 -177.7(7) . . . . ?
N2 C11 C12 C17 3.4(7) . . . . ?
C17 C12 C13 C14 2.6(9) . . . . ?
C11 C12 C13 C14 -177.6(6) . . . . ?
C12 C13 C14 C15 -0.3(9) . . . . ?
C12 C13 C14 C23 179.6(6) . . . . ?
C13 C14 C15 C16 -1.1(11) . . . . ?
C23 C14 C15 C16 179.0(7) . . . . ?
C14 C15 C16 C17 0.2(11) . . . . ?
C15 C16 C17 C12 2.2(11) . . . . ?
C15 C16 C17 C18 178.2(7) . . . . ?
C13 C12 C17 C16 -3.6(10) . . . . ?
C11 C12 C17 C16 176.5(6) . . . . ?
C13 C12 C17 C18 179.5(6) . . . . ?
C11 C12 C17 C18 -0.3(7) . . . . ?
C11 N2 C18 O10 179.8(7) . . . . ?
C10 N2 C18 O10 -14.1(11) . . . . ?
C11 N2 C18 C17 5.5(7) . . . . ?
C10 N2 C18 C17 171.6(6) . . . . ?
C16 C17 C18 O10 6.7(13) . . . . ?
C12 C17 C18 O10 -176.9(8) . . . . ?
C16 C17 C18 N2 -179.5(7) . . . . ?
C12 C17 C18 N2 -3.0(7) . . . . ?
C26 N3 C19 O11 -178.5(8) . . . . ?
C27 N3 C19 O11 -8.4(12) . . . . ?
C26 N3 C19 C20 1.6(8) . . . . ?
C27 N3 C19 C20 171.6(6) . . . . ?
O11 C19 C20 C21 2.7(15) . . . . ?
N3 C19 C20 C21 -177.4(8) . . . . ?
O11 C19 C20 C25 179.1(9) . . . . ?
N3 C19 C20 C25 -1.0(8) . . . . ?
C25 C20 C21 C22 2.0(12) . . . . ?
C19 C20 C21 C22 177.9(7) . . . . ?
C20 C21 C22 C23 -1.2(12) . . . . ?
C21 C22 C23 C24 0.7(11) . . . . ?
C21 C22 C23 C14 178.1(7) . . . . ?
C15 C14 C23 C22 -21.4(10) . . . . ?
C13 C14 C23 C22 158.7(6) . . . . ?
C15 C14 C23 C24 156.1(7) . . . . ?
C13 C14 C23 C24 -23.9(9) . . . . ?
C22 C23 C24 C25 -0.8(10) . . . . ?
C14 C23 C24 C25 -178.2(6) . . . . ?
C21 C20 C25 C24 -2.3(11) . . . . ?
C19 C20 C25 C24 -179.0(6) . . . . ?
C21 C20 C25 C26 176.9(7) . . . . ?
C19 C20 C25 C26 0.2(8) . . . . ?
C23 C24 C25 C20 1.6(10) . . . . ?
C23 C24 C25 C26 -177.4(6) . . . . ?
C19 N3 C26 O12 178.7(7) . . . . ?
C27 N3 C26 O12 8.8(11) . . . . ?
C19 N3 C26 C25 -1.5(8) . . . . ?
C27 N3 C26 C25 -171.4(6) . . . . ?
C20 C25 C26 O12 -179.4(7) . . . . ?
C24 C25 C26 O12 -0.4(13) . . . . ?
C20 C25 C26 N3 0.8(8) . . . . ?
C24 C25 C26 N3 179.8(7) . . . . ?
C26 N3 C27 C30 -113.6(8) . . . . ?
C19 N3 C27 C30 77.5(9) . . . . ?
C32 N4 C28 C29 1.9(8) . . . . ?
Rh3 N4 C28 C29 -172.1(4) . . . . ?
N4 C28 C29 C30 -1.7(9) . . . . ?
C28 C29 C30 C31 0.2(9) . . . . ?
C28 C29 C30 C27 -175.7(6) . . . . ?
N3 C27 C30 C31 17.8(10) . . . . ?
N3 C27 C30 C29 -166.7(6) . . . . ?
C29 C30 C31 C32 1.1(8) . . . . ?
C27 C30 C31 C32 176.6(6) . . . . ?
C28 N4 C32 C31 -0.6(7) . . . . ?
Rh3 N4 C32 C31 173.6(4) . . . . ?
C30 C31 C32 N4 -0.9(8) . . . . ?
C37 N5 C33 C34 -3.9(9) . . . . ?
Rh2 N5 C33 C34 160.6(5) . . . . ?
N5 C33 C34 C35 0.2(10) . . . . ?
C33 C34 C35 C36 4.1(9) . . . . ?
C33 C34 C35 C38 -174.0(6) . . . . ?
C34 C35 C36 C37 -4.6(9) . . . . ?
C38 C35 C36 C37 173.4(6) . . . . ?
C33 N5 C37 C36 3.3(9) . . . . ?
Rh2 N5 C37 C36 -162.3(5) . . . . ?
C35 C36 C37 N5 0.9(10) . . . . ?
C39 N6 C38 C35 98.3(7) . . . . ?
C46 N6 C38 C35 -80.7(8) . . . . ?
C36 C35 C38 N6 9.8(9) . . . . ?
C34 C35 C38 N6 -172.2(6) . . . . ?
C46 N6 C39 O13 179.8(6) . . . . ?
C38 N6 C39 O13 0.6(10) . . . . ?
C46 N6 C39 C40 -1.3(7) . . . . ?
C38 N6 C39 C40 179.6(6) . . . . ?
O13 C39 C40 C45 -178.4(7) . . . . ?
N6 C39 C40 C45 2.8(7) . . . . ?
O13 C39 C40 C41 0.6(13) . . . . ?
N6 C39 C40 C41 -178.2(7) . . . . ?
C45 C40 C41 C42 -0.4(10) . . . . ?
C39 C40 C41 C42 -179.3(6) . . . . ?
C40 C41 C42 C43 1.9(10) . . . . ?
C40 C41 C42 C50 -179.0(6) . . . . ?
C41 C42 C43 C44 -1.8(11) . . . . ?
C50 C42 C43 C44 179.1(7) . . . . ?
C42 C43 C44 C45 0.3(11) . . . . ?
C43 C44 C45 C40 1.2(10) . . . . ?
C43 C44 C45 C46 -177.4(7) . . . . ?
C41 C40 C45 C44 -1.1(10) . . . . ?
C39 C40 C45 C44 178.0(6) . . . . ?
C41 C40 C45 C46 177.7(6) . . . . ?
C39 C40 C45 C46 -3.2(7) . . . . ?
C39 N6 C46 O14 -178.9(7) . . . . ?
C38 N6 C46 O14 0.2(11) . . . . ?
C39 N6 C46 C45 -0.6(7) . . . . ?
C38 N6 C46 C45 178.5(6) . . . . ?
C44 C45 C46 O14 -0.8(14) . . . . ?
C40 C45 C46 O14 -179.5(8) . . . . ?
C44 C45 C46 N6 -179.0(7) . . . . ?
C40 C45 C46 N6 2.4(7) . . . . ?
C54 N7 C47 O15 176.4(8) . . . . ?
C55 N7 C47 O15 10.2(12) . . . . ?
C54 N7 C47 C48 -4.2(9) . . . . ?
C55 N7 C47 C48 -170.4(7) . . . . ?
O15 C47 C48 C49 1.4(14) . . . . ?
N7 C47 C48 C49 -177.9(7) . . . . ?
O15 C47 C48 C53 -178.0(8) . . . . ?
N7 C47 C48 C53 2.7(8) . . . . ?
C53 C48 C49 C50 2.0(11) . . . . ?
C47 C48 C49 C50 -177.4(7) . . . . ?
C48 C49 C50 C51 -1.9(10) . . . . ?
C48 C49 C50 C42 178.6(7) . . . . ?
C43 C42 C50 C51 146.8(7) . . . . ?
C41 C42 C50 C51 -32.3(10) . . . . ?
C43 C42 C50 C49 -33.7(10) . . . . ?
C41 C42 C50 C49 147.2(7) . . . . ?
C49 C50 C51 C52 0.4(11) . . . . ?
C42 C50 C51 C52 179.9(8) . . . . ?
C50 C51 C52 C53 1.0(13) . . . . ?
C51 C52 C53 C48 -1.0(12) . . . . ?
C51 C52 C53 C54 178.1(9) . . . . ?
C49 C48 C53 C52 -0.5(12) . . . . ?
C47 C48 C53 C52 179.0(7) . . . . ?
C49 C48 C53 C54 -179.8(7) . . . . ?
C47 C48 C53 C54 -0.4(9) . . . . ?
C47 N7 C54 O16 -175.6(8) . . . . ?
C55 N7 C54 O16 -9.6(13) . . . . ?
C47 N7 C54 C53 4.1(10) . . . . ?
C55 N7 C54 C53 170.1(7) . . . . ?
C52 C53 C54 O16 -1.7(17) . . . . ?
C48 C53 C54 O16 177.6(9) . . . . ?
C52 C53 C54 N7 178.6(9) . . . . ?
C48 C53 C54 N7 -2.2(9) . . . . ?
C54 N7 C55 C58 72.6(10) . . . . ?
C47 N7 C55 C58 -122.8(8) . . . . ?
C60 N8 C56 C57 1.3(9) . . . . ?
Rh4 N8 C56 C57 -170.2(5) . . . . ?
N8 C56 C57 C58 1.2(10) . . . . ?
C56 C57 C58 C59 -2.8(10) . . . . ?
C56 C57 C58 C55 177.0(7) . . . . ?
N7 C55 C58 C59 -2.7(11) . . . . ?
N7 C55 C58 C57 177.4(7) . . . . ?
C57 C58 C59 C60 2.1(10) . . . . ?
C55 C58 C59 C60 -177.7(7) . . . . ?
C56 N8 C60 C59 -2.0(9) . . . . ?
Rh4 N8 C60 C59 169.3(5) . . . . ?
C58 C59 C60 N8 0.3(10) . . . . ?
C65 C61 C62 C63 -2.1(6) . . . . ?
C66 C61 C62 C63 -177.7(5) . . . . ?
Rh1 C61 C62 C63 59.1(4) . . . . ?
C65 C61 C62 C67 -179.3(5) . . . . ?
C66 C61 C62 C67 5.2(8) . . . . ?
Rh1 C61 C62 C67 -118.0(5) . . . . ?
C65 C61 C62 Rh1 -61.3(3) . . . . ?
C66 C61 C62 Rh1 123.2(5) . . . . ?
C61 C62 C63 C64 2.6(6) . . . . ?
C67 C62 C63 C64 179.7(5) . . . . ?
Rh1 C62 C63 C64 61.6(3) . . . . ?
C61 C62 C63 C68 -178.7(5) . . . . ?
C67 C62 C63 C68 -1.6(9) . . . . ?
Rh1 C62 C63 C68 -119.6(6) . . . . ?
C61 C62 C63 Rh1 -59.0(4) . . . . ?
C67 C62 C63 Rh1 118.1(5) . . . . ?
C62 C63 C64 C65 -2.0(6) . . . . ?
C68 C63 C64 C65 179.2(5) . . . . ?
Rh1 C63 C64 C65 60.2(4) . . . . ?
C62 C63 C64 C69 179.8(5) . . . . ?
C68 C63 C64 C69 1.0(9) . . . . ?
Rh1 C63 C64 C69 -118.0(5) . . . . ?
C62 C63 C64 Rh1 -62.2(3) . . . . ?
C68 C63 C64 Rh1 119.0(6) . . . . ?
C63 C64 C65 C61 0.7(6) . . . . ?
C69 C64 C65 C61 178.9(5) . . . . ?
Rh1 C64 C65 C61 60.3(3) . . . . ?
C63 C64 C65 C70 -177.2(5) . . . . ?
C69 C64 C65 C70 0.9(9) . . . . ?
Rh1 C64 C65 C70 -117.7(6) . . . . ?
C63 C64 C65 Rh1 -59.5(4) . . . . ?
C69 C64 C65 Rh1 118.6(5) . . . . ?
C62 C61 C65 C64 0.9(6) . . . . ?
C66 C61 C65 C64 176.4(5) . . . . ?
Rh1 C61 C65 C64 -60.8(4) . . . . ?
C62 C61 C65 C70 178.9(5) . . . . ?
C66 C61 C65 C70 -5.5(8) . . . . ?
Rh1 C61 C65 C70 117.2(5) . . . . ?
C62 C61 C65 Rh1 61.7(3) . . . . ?
C66 C61 C65 Rh1 -122.7(5) . . . . ?
C75 C71 C72 C73 -2.4(6) . . . . ?
C76 C71 C72 C73 -177.2(6) . . . . ?
Rh2 C71 C72 C73 59.8(4) . . . . ?
C75 C71 C72 C77 174.9(6) . . . . ?
C76 C71 C72 C77 0.1(10) . . . . ?
Rh2 C71 C72 C77 -123.0(6) . . . . ?
C75 C71 C72 Rh2 -62.1(4) . . . . ?
C76 C71 C72 Rh2 123.0(6) . . . . ?
C71 C72 C73 C74 1.6(6) . . . . ?
C77 C72 C73 C74 -175.6(6) . . . . ?
Rh2 C72 C73 C74 60.8(4) . . . . ?
C71 C72 C73 C78 -179.5(5) . . . . ?
C77 C72 C73 C78 3.3(10) . . . . ?
Rh2 C72 C73 C78 -120.3(6) . . . . ?
C71 C72 C73 Rh2 -59.2(4) . . . . ?
C77 C72 C73 Rh2 123.6(6) . . . . ?
C72 C73 C74 C75 -0.2(6) . . . . ?
C78 C73 C74 C75 -179.1(5) . . . . ?
Rh2 C73 C74 C75 60.7(4) . . . . ?
C72 C73 C74 C79 -179.6(5) . . . . ?
C78 C73 C74 C79 1.5(9) . . . . ?
Rh2 C73 C74 C79 -118.7(6) . . . . ?
C72 C73 C74 Rh2 -60.8(4) . . . . ?
C78 C73 C74 Rh2 120.2(6) . . . . ?
C73 C74 C75 C71 -1.3(6) . . . . ?
C79 C74 C75 C71 178.1(5) . . . . ?
Rh2 C74 C75 C71 58.7(4) . . . . ?
C73 C74 C75 C80 -179.1(5) . . . . ?
C79 C74 C75 C80 0.4(9) . . . . ?
Rh2 C74 C75 C80 -119.0(5) . . . . ?
C73 C74 C75 Rh2 -60.0(4) . . . . ?
C79 C74 C75 Rh2 119.4(6) . . . . ?
C72 C71 C75 C74 2.3(6) . . . . ?
C76 C71 C75 C74 177.0(6) . . . . ?
Rh2 C71 C75 C74 -59.4(4) . . . . ?
C72 C71 C75 C80 -179.9(5) . . . . ?
C76 C71 C75 C80 -5.2(9) . . . . ?
Rh2 C71 C75 C80 118.4(5) . . . . ?
C72 C71 C75 Rh2 61.7(3) . . . . ?
C76 C71 C75 Rh2 -123.6(7) . . . . ?
C85 C81 C82 C83 0.0(6) . . . . ?
C86 C81 C82 C83 179.3(5) . . . . ?
Rh3 C81 C82 C83 59.3(4) . . . . ?
C85 C81 C82 C87 -179.1(6) . . . . ?
C86 C81 C82 C87 0.1(10) . . . . ?
Rh3 C81 C82 C87 -119.9(6) . . . . ?
C85 C81 C82 Rh3 -59.2(4) . . . . ?
C86 C81 C82 Rh3 120.0(6) . . . . ?
C81 C82 C83 C84 2.0(6) . . . . ?
C87 C82 C83 C84 -178.8(6) . . . . ?
Rh3 C82 C83 C84 62.2(4) . . . . ?
C81 C82 C83 C88 -179.8(6) . . . . ?
C87 C82 C83 C88 -0.6(9) . . . . ?
Rh3 C82 C83 C88 -119.6(6) . . . . ?
C81 C82 C83 Rh3 -60.2(4) . . . . ?
C87 C82 C83 Rh3 119.0(6) . . . . ?
C82 C83 C84 C85 -3.3(7) . . . . ?
C88 C83 C84 C85 178.7(6) . . . . ?
Rh3 C83 C84 C85 58.6(4) . . . . ?
C82 C83 C84 C89 175.0(6) . . . . ?
C88 C83 C84 C89 -3.0(11) . . . . ?
Rh3 C83 C84 C89 -123.0(6) . . . . ?
C82 C83 C84 Rh3 -61.9(4) . . . . ?
C88 C83 C84 Rh3 120.0(7) . . . . ?
C83 C84 C85 C81 3.3(7) . . . . ?
C89 C84 C85 C81 -175.0(6) . . . . ?
Rh3 C84 C85 C81 62.3(4) . . . . ?
C83 C84 C85 C90 178.3(6) . . . . ?
C89 C84 C85 C90 0.0(10) . . . . ?
Rh3 C84 C85 C90 -122.7(7) . . . . ?
C83 C84 C85 Rh3 -59.0(4) . . . . ?
C89 C84 C85 Rh3 122.7(7) . . . . ?
C82 C81 C85 C84 -2.0(6) . . . . ?
C86 C81 C85 C84 178.7(5) . . . . ?
Rh3 C81 C85 C84 -62.6(4) . . . . ?
C82 C81 C85 C90 -177.2(6) . . . . ?
C86 C81 C85 C90 3.6(9) . . . . ?
Rh3 C81 C85 C90 122.3(6) . . . . ?
C82 C81 C85 Rh3 60.6(4) . . . . ?
C86 C81 C85 Rh3 -118.7(6) . . . . ?
C95 C91 C92 C93 3.4(6) . . . . ?
C96 C91 C92 C93 179.0(6) . . . . ?
Rh4 C91 C92 C93 61.4(4) . . . . ?
C95 C91 C92 C97 -175.7(6) . . . . ?
C96 C91 C92 C97 -0.1(10) . . . . ?
Rh4 C91 C92 C97 -117.7(6) . . . . ?
C95 C91 C92 Rh4 -58.1(4) . . . . ?
C96 C91 C92 Rh4 117.5(6) . . . . ?
C91 C92 C93 C94 -1.4(6) . . . . ?
C97 C92 C93 C94 177.7(5) . . . . ?
Rh4 C92 C93 C94 61.2(4) . . . . ?
C91 C92 C93 C98 179.9(5) . . . . ?
C97 C92 C93 C98 -1.0(9) . . . . ?
Rh4 C92 C93 C98 -117.6(6) . . . . ?
C91 C92 C93 Rh4 -62.6(4) . . . . ?
C97 C92 C93 Rh4 116.6(6) . . . . ?
C92 C93 C94 C95 -1.1(6) . . . . ?
C98 C93 C94 C95 177.6(5) . . . . ?
Rh4 C93 C94 C95 59.8(4) . . . . ?
C92 C93 C94 C99 178.4(6) . . . . ?
C98 C93 C94 C99 -2.9(9) . . . . ?
Rh4 C93 C94 C99 -120.7(6) . . . . ?
C92 C93 C94 Rh4 -60.9(4) . . . . ?
C98 C93 C94 Rh4 117.8(6) . . . . ?
C93 C94 C95 C91 3.1(6) . . . . ?
C99 C94 C95 C91 -176.3(6) . . . . ?
Rh4 C94 C95 C91 62.8(4) . . . . ?
C93 C94 C95 C100 177.1(6) . . . . ?
C99 C94 C95 C100 -2.4(10) . . . . ?
Rh4 C94 C95 C100 -123.3(6) . . . . ?
C93 C94 C95 Rh4 -59.7(4) . . . . ?
C99 C94 C95 Rh4 120.9(7) . . . . ?
C92 C91 C95 C94 -4.1(6) . . . . ?
C96 C91 C95 C94 -179.9(6) . . . . ?
Rh4 C91 C95 C94 -62.8(4) . . . . ?
C92 C91 C95 C100 -177.8(6) . . . . ?
C96 C91 C95 C100 6.5(10) . . . . ?
Rh4 C91 C95 C100 123.6(7) . . . . ?
C92 C91 C95 Rh4 58.7(4) . . . . ?
C96 C91 C95 Rh4 -117.1(6) . . . . ?
O19 S1 C101 F3 171.9(5) . . . . ?
O18 S1 C101 F3 52.3(5) . . . . ?
O17 S1 C101 F3 -67.5(5) . . . . ?
O19 S1 C101 F2 52.1(5) . . . . ?
O18 S1 C101 F2 -67.5(4) . . . . ?
O17 S1 C101 F2 172.7(4) . . . . ?
O19 S1 C101 F1 -67.7(5) . . . . ?
O18 S1 C101 F1 172.7(4) . . . . ?
O17 S1 C101 F1 52.9(5) . . . . ?
O21 S2 C102 F6 175.9(8) . . . . ?
O20 S2 C102 F6 47.8(10) . . . . ?
O22 S2 C102 F6 -68.6(9) . . . . ?
O21 S2 C102 F4 -52.3(9) . . . . ?
O20 S2 C102 F4 179.6(7) . . . . ?
O22 S2 C102 F4 63.3(8) . . . . ?
O21 S2 C102 F5 62.6(6) . . . . ?
O20 S2 C102 F5 -65.5(6) . . . . ?
O22 S2 C102 F5 178.1(5) . . . . ?
O24 S3 C103 F7 -59(3) . . . . ?
O23 S3 C103 F7 180(2) . . . . ?
O25 S3 C103 F7 65(2) . . . . ?
O24 S3 C103 F8 171(3) . . . . ?
O23 S3 C103 F8 49(3) . . . . ?
O25 S3 C103 F8 -66(3) . . . . ?
O24 S3 C103 F9 52(2) . . . . ?
O23 S3 C103 F9 -70(2) . . . . ?
O25 S3 C103 F9 175.3(16) . . . . ?
O25' S3' C203 F7' -57(2) . . . . ?
O23' S3' C203 F7' -180(2) . . . . ?
O24' S3' C203 F7' 59(2) . . . . ?
O25' S3' C203 F9' -177.9(15) . . . . ?
O23' S3' C203 F9' 59(2) . . . . ?
O24' S3' C203 F9' -61.7(18) . . . . ?
O25' S3' C203 F8' 74(2) . . . . ?
O23' S3' C203 F8' -49(3) . . . . ?
O24' S3' C203 F8' -169(2) . . . . ?
